data_7123924
loop_
_publ_author_name
'Kulla, Hannes'
'Michalchuk, Adam A. L.'
'Emmerling, Franziska'

_publ_section_title
;
 Manipulating the dynamics of mechanochemical ternary cocrystal formation
;
_journal_name_full 'Chemical Communications'
_journal_paper_doi 10.1039/C9CC03034D
_journal_year 2019
_chemical_formula_moiety 'C5 H4 N2 O2, C6 H6 N2 O, C5 H8 O4'
_chemical_formula_sum 'C16 H18 N4 O7'
_chemical_formula_weight 378.34
_space_group_IT_number 2
_space_group_name_Hall '-P 1'
_space_group_name_H-M_alt 'P -1'
_symmetry_cell_setting triclinic
_symmetry_space_group_name_Hall '-P 1'
_symmetry_space_group_name_H-M 'P -1'
_audit_update_record
;
2019-07-20 deposited with the CCDC.    2019-07-23 downloaded from the CCDC.
;
_cell_angle_alpha 95.2473(11)
_cell_angle_beta 90.6137(15)
_cell_angle_gamma 92.843(2)
_cell_formula_units_Z 2
_cell_length_a 4.91505(14)
_cell_length_b 11.66385(19)
_cell_length_c 15.5627(5)
_cell_measurement_temperature 298
_cell_volume 887.25(4)
_diffrn_ambient_temperature 298
_diffrn_measurement_device_type PSI
_diffrn_radiation_probe x-ray
_diffrn_radiation_type Synchrotron
_diffrn_radiation_wavelength 0.7082
_exptl_crystal_density_diffrn 1.416
_pd_char_colour white
_pd_proc_ls_prof_R_factor 0.0236
_pd_proc_ls_prof_wR_expected 0.0262
_pd_proc_ls_prof_wR_factor 0.0383
_refine_ls_goodness_of_fit_all 1.45864
_refine_ls_number_parameters 151
_refine_ls_number_restraints 116
_refine_ls_R_I_factor 1.0000
_cod_data_source_file c9cc03034d2.cif
_cod_data_source_block POAIAGAcif
_cod_depositor_comments
;
The following automatic conversions were performed:

'_symmetry_cell_setting' value 'Triclinic' changed to 'triclinic'
according to
/home/data/users/saulius/crontab/automatic-downloads/rss-feeds/RSC/lib/dictionaries/cif_core.dic
dictionary named 'cif_core.dic' version 2.4.2 from 2011-04-26.

'_diffrn_radiation_probe' value 'X-ray' changed to 'x-ray' according
to
/home/data/users/saulius/crontab/automatic-downloads/rss-feeds/RSC/lib/dictionaries/cif_core.dic
dictionary named 'cif_core.dic' version 2.4.2 from 2011-04-26.

Automatic conversion script
Id: cif_fix_values 4973 2017-02-22 13:04:09Z antanas 
;
_cod_original_sg_symbol_H-M P-1
_cod_database_code 7123924

loop_
_symmetry_equiv_pos_site_id
_symmetry_equiv_pos_as_xyz
1 'x, y, z '
2 '-x, -y, -z '

loop_
_atom_site_label
_atom_site_type_symbol
_atom_site_symmetry_multiplicity
_atom_site_fract_x
_atom_site_fract_y
_atom_site_fract_z
_atom_site_occupancy
_atom_site_B_iso_or_equiv
C1 C 2 -0.3078(4) 0.5767(4) 0.74986(11) 1 3.56(4)
C2 C 2 -0.1134(3) 0.6001(4) 0.68724(9) 1 3.56(4)
N3 N 2 -0.3475(8) 0.4657(4) 0.7677(2) 1 3.56(4)
C4 C 2 -0.4518(7) 0.6684(4) 0.7917(2) 1 3.56(4)
O5 O 2 -0.0497(4) 0.7102(4) 0.66949(14) 1 3.56(4)
O6 O 2 0.0169(5) 0.5258(5) 0.64279(14) 1 3.56(4)
C7 C 2 -0.5335(7) 0.4529(4) 0.8267(2) 1 3.56(4)
N8 N 2 -0.6285(8) 0.6556(5) 0.8479(2) 1 3.56(4)
H9 H 2 -0.4250(11) 0.7426(7) 0.7789(4) 1 4.28(4)
H10 H 2 0.0653(6) 0.7101(10) 0.63197(19) 1 4.28(4)
H11 H 2 -0.5690(12) 0.3784(7) 0.8413(4) 1 4.28(4)
C12 C 2 -0.6747(8) 0.5468(4) 0.8675(2) 1 3.56(4)
H13 H 2 -0.7986(11) 0.5321(8) 0.9085(3) 1 4.28(4)
C14 C 2 0.2860(4) 0.2153(3) 0.55830(15) 1 3.56(4)
C15 C 2 0.4074(7) 0.3271(4) 0.5622(2) 1 3.56(4)
C16 C 2 0.3692(6) 0.1346(4) 0.4939(2) 1 3.56(4)
C17 C 2 0.0812(3) 0.1877(3) 0.62028(12) 1 3.56(4)
C18 C 2 0.6068(7) 0.3547(3) 0.5031(2) 1 3.56(4)
H19 H 2 0.3535(11) 0.3855(6) 0.6057(4) 1 4.28(4)
C20 C 2 0.5635(8) 0.1637(3) 0.4376(3) 1 3.56(4)
H21 H 2 0.2944(12) 0.0569(6) 0.4886(4) 1 4.28(4)
O22 O 2 0.0159(6) 0.0862(5) 0.6340(2) 1 3.56(4)
N23 N 2 -0.0447(5) 0.2731(3) 0.66417(14) 1 3.56(4)
N24 N 2 0.6819(9) 0.2730(4) 0.4424(3) 1 3.56(4)
H25 H 2 0.6919(13) 0.4326(6) 0.5047(4) 1 4.28(4)
H26 H 2 0.6205(13) 0.1046(6) 0.3927(4) 1 4.28(4)
H27 H 2 -0.0167(7) 0.3481(7) 0.6596(2) 1 4.28(4)
H28 H 2 -0.1616(7) 0.2476(7) 0.6995(2) 1 4.28(4)
C29 C 2 -0.8829(9) 0.0962(4) 0.8854(3) 1 3.56(4)
C30 C 2 -0.7099(5) 0.0115(4) 0.83822(14) 1 3.56(4)
H31 H 2 -0.982(2) 0.1332(8) 0.8429(5) 1 4.28(4)
C32 C 2 -0.6978(5) 0.1638(3) 0.95397(16) 1 3.56(4)
H33 H 2 -1.0190(18) 0.0671(9) 0.9202(6) 1 4.28(4)
C34 C 2 -0.5181(3) 0.0678(4) 0.78345(10) 1 3.56(4)
H35 H 2 -0.608(2) -0.0349(8) 0.8773(6) 1 4.28(4)
H36 H 2 -0.8275(19) -0.0444(8) 0.8002(6) 1 4.28(4)
C37 C 2 -0.8500(3) 0.2467(3) 0.99589(6) 1 3.56(4)
H38 H 2 -0.631(2) 0.1095(8) 0.9971(6) 1 4.28(4)
H39 H 2 -0.5342(17) 0.2004(9) 0.9296(6) 1 4.28(4)
O40 O 2 -0.4578(5) 0.1697(5) 0.76924(16) 1 3.56(4)
O41 O 2 -0.3514(4) -0.0048(4) 0.73196(16) 1 3.56(4)
O42 O 2 -0.8917(6) 0.3503(4) 0.9955(2) 1 3.56(4)
O43 O 2 -1.0140(4) 0.1935(4) 1.06396(13) 1 3.56(4)
H44 H 2 -0.2214(6) 0.0321(9) 0.69398(16) 1 4.28(4)
H45 H 2 -1.1364(5) 0.2388(7) 1.10101(19) 1 4.28(4)

loop_
_geom_angle_atom_site_label_1
_geom_angle_atom_site_label_2
_geom_angle_atom_site_label_3
_geom_angle
_geom_angle_site_symmetry_1
_geom_angle_site_symmetry_2
_geom_angle_site_symmetry_3
C2 C1 N3 117.3(3) 1_555 1_555 1_555
C4 C1 C2 119.8(4) 1_555 1_555 1_555
C4 C1 N3 122.9(3) 1_555 1_555 1_555
H9 C1 C4 21.9(2) 1_555 1_555 1_555
H9 C1 C2 97.9(3) 1_555 1_555 1_555
H9 C1 N3 144.8(3) 1_555 1_555 1_555
C7 C1 H9 111.7(2) 1_555 1_555 1_555
C7 C1 C4 89.7(2) 1_555 1_555 1_555
C7 C1 C2 150.5(3) 1_555 1_555 1_555
C7 C1 N3 33.2(2) 1_555 1_555 1_555
N8 C1 C7 63.79(17) 1_555 1_555 1_555
N8 C1 H9 47.9(2) 1_555 1_555 1_555
N8 C1 C4 26.0(2) 1_555 1_555 1_555
N8 C1 C2 145.7(3) 1_555 1_555 1_555
N8 C1 N3 97.0(2) 1_555 1_555 1_555
O6 C1 N8 171.1(3) 1_555 1_555 1_555
O6 C1 C7 124.9(3) 1_555 1_555 1_555
O6 C1 H9 123.4(3) 1_555 1_555 1_555
O6 C1 C4 145.3(3) 1_555 1_555 1_555
O6 C1 C2 25.6(2) 1_555 1_555 1_555
O6 C1 N3 91.8(3) 1_555 1_555 1_555
O5 C1 O6 54.62(17) 1_555 1_555 1_555
O5 C1 N8 116.7(2) 1_555 1_555 1_555
O5 C1 C7 178.08(16) 1_555 1_555 1_555
O5 C1 H9 68.9(2) 1_555 1_555 1_555
O5 C1 C4 90.8(3) 1_555 1_555 1_555
O5 C1 C2 29.0(2) 1_555 1_555 1_555
O5 C1 N3 146.2(2) 1_555 1_555 1_555
C12 C1 O5 147.4(2) 1_555 1_555 1_555
C12 C1 O6 158.0(3) 1_555 1_555 1_555
C12 C1 N8 30.71(15) 1_555 1_555 1_555
C12 C1 C7 33.08(14) 1_555 1_555 1_555
C12 C1 H9 78.6(2) 1_555 1_555 1_555
C12 C1 C4 56.67(19) 1_555 1_555 1_555
C12 C1 C2 176.5(2) 1_555 1_555 1_555
C12 C1 N3 66.3(2) 1_555 1_555 1_555
H11 C1 C12 41.69(16) 1_555 1_555 1_555
H11 C1 O5 170.7(2) 1_555 1_555 1_555
H11 C1 O6 116.3(2) 1_555 1_555 1_555
H11 C1 N8 72.41(19) 1_555 1_555 1_555
H11 C1 C7 8.62(17) 1_555 1_555 1_555
H11 C1 H9 120.3(2) 1_555 1_555 1_555
H11 C1 C4 98.4(2) 1_555 1_555 1_555
H11 C1 C2 141.8(3) 1_555 1_555 1_555
H11 C1 N3 24.6(2) 1_555 1_555 1_555
H10 C1 H11 160.9(2) 1_555 1_555 1_555
H10 C1 C12 157.3(3) 1_555 1_555 1_555
H10 C1 O5 9.9(2) 1_555 1_555 1_555
H10 C1 O6 44.7(2) 1_555 1_555 1_555
H10 C1 N8 126.6(3) 1_555 1_555 1_555
H10 C1 C7 169.5(3) 1_555 1_555 1_555
H10 C1 H9 78.8(3) 1_555 1_555 1_555
H10 C1 C4 100.7(3) 1_555 1_555 1_555
H10 C1 C2 19.2(3) 1_555 1_555 1_555
H10 C1 N3 136.4(3) 1_555 1_555 1_555
O5 C2 O6 113.5(3) 1_555 1_555 1_555
C1 C2 O5 120.8(3) 1_555 1_555 1_555
C1 C2 O6 125.7(4) 1_555 1_555 1_555
H10 C2 C1 146.0(4) 1_555 1_555 1_555
H10 C2 O5 25.2(3) 1_555 1_555 1_555
H10 C2 O6 88.3(3) 1_555 1_555 1_555
N3 C2 H10 176.1(3) 1_555 1_555 1_555
N3 C2 C1 30.7(2) 1_555 1_555 1_555
N3 C2 O5 151.4(2) 1_555 1_555 1_555
N3 C2 O6 95.1(3) 1_555 1_555 1_555
C4 C2 N3 60.99(16) 1_555 1_555 1_555
C4 C2 H10 115.8(3) 1_555 1_555 1_555
C4 C2 C1 30.3(2) 1_555 1_555 1_555
C4 C2 O5 90.6(2) 1_555 1_555 1_555
C4 C2 O6 155.9(3) 1_555 1_555 1_555
H9 C2 C4 20.07(18) 1_555 1_555 1_555
H9 C2 N3 81.05(19) 1_555 1_555 1_555
H9 C2 H10 95.7(3) 1_555 1_555 1_555
H9 C2 C1 50.4(3) 1_555 1_555 1_555
H9 C2 O5 70.6(2) 1_555 1_555 1_555
H9 C2 O6 174.9(3) 1_555 1_555 1_555
H27 C2 H9 139.8(2) 1_555 1_555 1_555
H27 C2 C4 119.78(17) 1_555 1_555 1_555
H27 C2 N3 58.82(16) 1_555 1_555 1_555
H27 C2 H10 124.4(3) 1_555 1_555 1_555
H27 C2 C1 89.5(3) 1_555 1_555 1_555
H27 C2 O5 149.62(15) 1_555 1_555 1_555
H27 C2 O6 36.3(3) 1_555 1_555 1_555
C1 N3 C7 112.6(4) 1_555 1_555 1_555
H11 N3 C1 138.3(4) 1_555 1_555 1_555
H11 N3 C7 25.8(3) 1_555 1_555 1_555
C2 N3 H11 170.4(3) 1_555 1_555 1_555
C2 N3 C1 32.03(15) 1_555 1_555 1_555
C2 N3 C7 144.6(4) 1_555 1_555 1_555
C12 N3 C2 114.9(2) 1_555 1_555 1_555
C12 N3 H11 55.5(3) 1_555 1_555 1_555
C12 N3 C1 82.9(2) 1_555 1_555 1_555
C12 N3 C7 29.7(2) 1_555 1_555 1_555
C4 N3 C12 53.55(16) 1_555 1_555 1_555
C4 N3 C2 61.37(17) 1_555 1_555 1_555
C4 N3 H11 109.0(3) 1_555 1_555 1_555
C4 N3 C1 29.33(16) 1_555 1_555 1_555
C4 N3 C7 83.2(3) 1_555 1_555 1_555
H27 N3 C4 133.8(2) 1_555 1_555 1_555
H27 N3 C12 172.3(3) 1_555 1_555 1_555
H27 N3 C2 72.5(2) 1_555 1_555 1_555
H27 N3 H11 117.1(3) 1_555 1_555 1_555
H27 N3 C1 104.5(3) 1_555 1_555 1_555
H27 N3 C7 142.8(4) 1_555 1_555 1_555
O6 N3 H27 45.5(2) 1_555 1_555 1_555
O6 N3 C4 88.3(2) 1_555 1_555 1_555
O6 N3 C12 141.8(3) 1_555 1_555 1_555
O6 N3 C2 27.00(14) 1_555 1_555 1_555
O6 N3 H11 162.6(3) 1_555 1_555 1_555
O6 N3 C1 59.0(2) 1_555 1_555 1_555
O6 N3 C7 171.4(4) 1_555 1_555 1_555
H28 N3 O6 77.12(18) 1_555 1_555 1_555
H28 N3 H27 31.70(19) 1_555 1_555 1_555
H28 N3 C4 165.0(2) 1_555 1_555 1_555
H28 N3 C12 140.7(2) 1_555 1_555 1_555
H28 N3 C2 104.11(19) 1_555 1_555 1_555
H28 N3 H11 85.5(3) 1_555 1_555 1_555
H28 N3 C1 136.0(3) 1_555 1_555 1_555
H28 N3 C7 111.2(4) 1_555 1_555 1_555
N8 N3 H28 168.0(2) 1_555 1_555 1_555
N8 N3 O6 114.1(2) 1_555 1_555 1_555
N8 N3 H27 159.5(3) 1_555 1_555 1_555
N8 N3 C4 25.73(13) 1_555 1_555 1_555
N8 N3 C12 27.81(14) 1_555 1_555 1_555
N8 N3 C2 87.1(2) 1_555 1_555 1_555
N8 N3 H11 83.3(3) 1_555 1_555 1_555
N8 N3 C1 55.1(2) 1_555 1_555 1_555
N8 N3 C7 57.5(3) 1_555 1_555 1_555
H19 N3 N8 107.1(2) 1_455 1_555 1_555
H19 N3 H28 69.96(18) 1_455 1_555 1_555
H19 N3 O6 77.61(16) 1_455 1_555 1_555
H19 N3 H27 70.39(17) 1_455 1_555 1_555
H19 N3 C4 103.5(2) 1_455 1_555 1_555
H19 N3 C12 107.2(2) 1_455 1_555 1_555
H19 N3 C2 86.45(18) 1_455 1_555 1_555
H19 N3 H11 96.2(3) 1_455 1_555 1_555
H19 N3 C1 96.0(3) 1_455 1_555 1_555
H19 N3 C7 102.7(3) 1_455 1_555 1_555
N23 N3 H19 69.27(16) 1_555 1_555 1_455
N23 N3 N8 174.22(19) 1_555 1_555 1_555
N23 N3 H28 15.98(12) 1_555 1_555 1_555
N23 N3 O6 61.17(15) 1_555 1_555 1_555
N23 N3 H27 15.72(16) 1_555 1_555 1_555
N23 N3 C4 149.4(2) 1_555 1_555 1_555
N23 N3 C12 156.7(2) 1_555 1_555 1_555
N23 N3 C2 88.17(15) 1_555 1_555 1_555
N23 N3 H11 101.4(3) 1_555 1_555 1_555
N23 N3 C1 120.1(2) 1_555 1_555 1_555
N23 N3 C7 127.1(4) 1_555 1_555 1_555
N8 C4 H9 113.5(6) 1_555 1_555 1_555
C1 C4 N8 124.2(4) 1_555 1_555 1_555
C1 C4 H9 122.3(5) 1_555 1_555 1_555
C12 C4 C1 90.4(3) 1_555 1_555 1_555
C12 C4 N8 33.8(3) 1_555 1_555 1_555
C12 C4 H9 147.3(5) 1_555 1_555 1_555
N3 C4 C12 62.63(18) 1_555 1_555 1_555
N3 C4 C1 27.74(19) 1_555 1_555 1_555
N3 C4 N8 96.4(4) 1_555 1_555 1_555
N3 C4 H9 150.0(5) 1_555 1_555 1_555
C2 C4 N3 57.65(16) 1_555 1_555 1_555
C2 C4 C12 120.3(2) 1_555 1_555 1_555
C2 C4 C1 29.90(19) 1_555 1_555 1_555
C2 C4 N8 154.1(4) 1_555 1_555 1_555
C2 C4 H9 92.4(4) 1_555 1_555 1_555
C7 C4 C2 87.41(18) 1_555 1_555 1_555
C7 C4 N3 29.77(13) 1_555 1_555 1_555
C7 C4 C12 32.86(14) 1_555 1_555 1_555
C7 C4 C1 57.5(2) 1_555 1_555 1_555
C7 C4 N8 66.7(3) 1_555 1_555 1_555
C7 C4 H9 179.2(5) 1_555 1_555 1_555
O5 C4 C7 116.29(19) 1_555 1_555 1_555
O5 C4 C2 28.93(14) 1_555 1_555 1_555
O5 C4 N3 86.53(17) 1_555 1_555 1_555
O5 C4 C12 149.1(2) 1_555 1_555 1_555
O5 C4 C1 58.8(2) 1_555 1_555 1_555
O5 C4 N8 176.7(3) 1_555 1_555 1_555
O5 C4 H9 63.5(4) 1_555 1_555 1_555
H45 C4 O5 146.8(3) 2_367 1_555 1_555
H45 C4 C7 96.8(2) 2_367 1_555 1_555
H45 C4 C2 174.0(2) 2_367 1_555 1_555
H45 C4 N3 126.5(2) 2_367 1_555 1_555
H45 C4 C12 64.0(2) 2_367 1_555 1_555
H45 C4 C1 154.0(3) 2_367 1_555 1_555
H45 C4 N8 30.4(3) 2_367 1_555 1_555
H45 C4 H9 83.3(5) 2_367 1_555 1_555
H13 C4 H45 55.5(2) 1_555 1_555 2_367
H13 C4 O5 157.7(2) 1_555 1_555 1_555
H13 C4 C7 41.44(19) 1_555 1_555 1_555
H13 C4 C2 128.9(3) 1_555 1_555 1_555
H13 C4 N3 71.2(2) 1_555 1_555 1_555
H13 C4 C12 8.58(19) 1_555 1_555 1_555
H13 C4 C1 98.9(3) 1_555 1_555 1_555
H13 C4 N8 25.2(3) 1_555 1_555 1_555
H13 C4 H9 138.8(5) 1_555 1_555 1_555
C2 O5 H10 109.6(9) 1_555 1_555 1_555
O6 O5 C2 31.85(14) 1_555 1_555 1_555
O6 O5 H10 77.7(8) 1_555 1_555 1_555
C1 O5 O6 61.97(15) 1_555 1_555 1_555
C1 O5 C2 30.12(13) 1_555 1_555 1_555
C1 O5 H10 139.7(9) 1_555 1_555 1_555
N24 O5 C1 144.0(2) 2_666 1_555 1_555
N24 O5 O6 82.10(16) 2_666 1_555 1_555
N24 O5 C2 113.9(2) 2_666 1_555 1_555
N24 O5 H10 4.8(3) 2_666 1_555 1_555
H9 O5 N24 166.9(3) 1_555 1_555 2_666
H9 O5 C1 49.1(2) 1_555 1_555 1_555
H9 O5 O6 110.9(2) 1_555 1_555 1_555
H9 O5 C2 79.1(2) 1_555 1_555 1_555
H9 O5 H10 170.7(8) 1_555 1_555 1_555
C4 O5 H9 18.7(2) 1_555 1_555 1_555
C4 O5 N24 174.4(2) 1_555 1_555 2_666
C4 O5 C1 30.40(13) 1_555 1_555 1_555
C4 O5 O6 92.33(17) 1_555 1_555 1_555
C4 O5 C2 60.50(15) 1_555 1_555 1_555
C4 O5 H10 169.9(8) 1_555 1_555 1_555
H26 O5 C4 144.8(2) 2_666 1_555 1_555
H26 O5 H9 127.7(3) 2_666 1_555 1_555
H26 O5 N24 40.29(17) 2_666 1_555 2_666
H26 O5 C1 165.48(15) 2_666 1_555 1_555
H26 O5 O6 119.84(17) 2_666 1_555 1_555
H26 O5 C2 149.5(2) 2_666 1_555 1_555
H26 O5 H10 45.0(8) 2_666 1_555 1_555
H27 O6 C2 123.0(3) 1_555 1_555 1_555
H10 O6 H27 176.83(14) 1_555 1_555 1_555
H10 O6 C2 56.2(3) 1_555 1_555 1_555
O5 O6 H10 21.55(12) 1_555 1_555 1_555
O5 O6 H27 157.55(16) 1_555 1_555 1_555
O5 O6 C2 34.7(2) 1_555 1_555 1_555
C1 O6 O5 63.41(16) 1_555 1_555 1_555
C1 O6 H10 85.0(2) 1_555 1_555 1_555
C1 O6 H27 94.34(19) 1_555 1_555 1_555
C1 O6 C2 28.7(2) 1_555 1_555 1_555
H19 O6 C1 141.6(3) 1_555 1_555 1_555
H19 O6 O5 144.7(2) 1_555 1_555 1_555
H19 O6 H10 126.0(2) 1_555 1_555 1_555
H19 O6 H27 53.4(2) 1_555 1_555 1_555
H19 O6 C2 159.6(2) 1_555 1_555 1_555
N3 O6 H19 114.8(3) 1_555 1_555 1_555
N3 O6 C1 29.22(15) 1_555 1_555 1_555
N3 O6 O5 92.59(16) 1_555 1_555 1_555
N3 O6 H10 114.1(2) 1_555 1_555 1_555
N3 O6 H27 65.11(17) 1_555 1_555 1_555
N3 O6 C2 57.9(2) 1_555 1_555 1_555
H25 O6 N3 94.92(19) 1_455 1_555 1_555
H25 O6 H19 90.1(2) 1_455 1_555 1_555
H25 O6 C1 102.65(16) 1_455 1_555 1_555
H25 O6 O5 110.1(2) 1_455 1_555 1_555
H25 O6 H10 107.0(2) 1_455 1_555 1_555
H25 O6 H27 76.1(2) 1_455 1_555 1_555
H25 O6 C2 108.9(2) 1_455 1_555 1_555
H25 O6 H25 74.3(2) 2_666 1_555 1_455
H25 O6 N3 169.2(2) 2_666 1_555 1_555
H25 O6 H19 66.4(2) 2_666 1_555 1_555
H25 O6 C1 151.9(3) 2_666 1_555 1_555
H25 O6 O5 91.0(2) 2_666 1_555 1_555
H25 O6 H10 69.9(2) 2_666 1_555 1_555
H25 O6 H27 111.4(2) 2_666 1_555 1_555
H25 O6 C2 124.8(4) 2_666 1_555 1_555
N23 O6 H25 111.5(2) 1_555 1_555 2_666
N23 O6 H25 74.8(2) 1_555 1_555 1_455
N23 O6 N3 64.76(15) 1_555 1_555 1_555
N23 O6 H19 54.3(2) 1_555 1_555 1_555
N23 O6 C1 93.97(17) 1_555 1_555 1_555
N23 O6 O5 157.32(13) 1_555 1_555 1_555
N23 O6 H10 178.04(12) 1_555 1_555 1_555
N23 O6 H27 1.49(11) 1_555 1_555 1_555
N23 O6 C2 122.7(3) 1_555 1_555 1_555
N24 O6 N23 148.80(15) 2_666 1_555 1_555
N24 O6 H25 39.44(17) 2_666 1_555 2_666
N24 O6 H25 99.73(19) 2_666 1_555 1_455
N24 O6 N3 146.1(2) 2_666 1_555 1_555
N24 O6 H19 95.6(2) 2_666 1_555 1_555
N24 O6 C1 117.1(2) 2_666 1_555 1_555
N24 O6 O5 53.68(15) 2_666 1_555 1_555
N24 O6 H10 32.14(13) 2_666 1_555 1_555
N24 O6 H27 148.26(18) 2_666 1_555 1_555
N24 O6 C2 88.3(3) 2_666 1_555 1_555
N3 C7 H11 116.1(6) 1_555 1_555 1_555
C12 C7 N3 123.2(4) 1_555 1_555 1_555
C12 C7 H11 120.7(5) 1_555 1_555 1_555
H13 C7 C12 23.1(3) 1_555 1_555 1_555
H13 C7 N3 146.3(5) 1_555 1_555 1_555
H13 C7 H11 97.6(5) 1_555 1_555 1_555
C1 C7 H13 112.0(3) 1_555 1_555 1_555
C1 C7 C12 88.9(3) 1_555 1_555 1_555
C1 C7 N3 34.2(3) 1_555 1_555 1_555
C1 C7 H11 150.3(5) 1_555 1_555 1_555
N8 C7 C1 61.02(17) 1_555 1_555 1_555
N8 C7 H13 51.0(3) 1_555 1_555 1_555
N8 C7 C12 27.9(2) 1_555 1_555 1_555
N8 C7 N3 95.3(3) 1_555 1_555 1_555
N8 C7 H11 148.6(5) 1_555 1_555 1_555
C4 C7 N8 28.27(13) 1_555 1_555 1_555
C4 C7 C1 32.75(13) 1_555 1_555 1_555
C4 C7 H13 79.3(3) 1_555 1_555 1_555
C4 C7 C12 56.2(2) 1_555 1_555 1_555
C4 C7 N3 67.0(3) 1_555 1_555 1_555
C4 C7 H11 176.9(5) 1_555 1_555 1_555
C12 N8 C4 114.9(4) 1_555 1_555 1_555
H9 N8 C12 142.2(4) 1_555 1_555 1_555
H9 N8 C4 27.3(3) 1_555 1_555 1_555
H45 N8 H9 102.6(4) 2_367 1_555 1_555
H45 N8 C12 114.9(4) 2_367 1_555 1_555
H45 N8 C4 129.7(5) 2_367 1_555 1_555
H13 N8 H45 91.1(3) 1_555 1_555 2_367
H13 N8 H9 166.2(4) 1_555 1_555 1_555
H13 N8 C12 24.0(3) 1_555 1_555 1_555
H13 N8 C4 138.9(5) 1_555 1_555 1_555
C1 N8 H13 109.0(3) 1_555 1_555 1_555
C1 N8 H45 159.0(3) 1_555 1_555 2_367
C1 N8 H9 57.2(3) 1_555 1_555 1_555
C1 N8 C12 85.1(3) 1_555 1_555 1_555
C1 N8 C4 29.9(3) 1_555 1_555 1_555
C7 N8 C1 55.19(17) 1_555 1_555 1_555
C7 N8 H13 53.8(3) 1_555 1_555 1_555
C7 N8 H45 144.5(3) 1_555 1_555 2_367
C7 N8 H9 112.4(3) 1_555 1_555 1_555
C7 N8 C12 29.9(2) 1_555 1_555 1_555
C7 N8 C4 85.1(3) 1_555 1_555 1_555
O43 N8 C7 141.2(2) 2_367 1_555 1_555
O43 N8 C1 163.0(3) 2_367 1_555 1_555
O43 N8 H13 87.6(3) 2_367 1_555 1_555
O43 N8 H45 4.17(17) 2_367 1_555 2_367
O43 N8 H9 106.2(3) 2_367 1_555 1_555
O43 N8 C12 111.5(3) 2_367 1_555 1_555
O43 N8 C4 133.5(4) 2_367 1_555 1_555
N3 N8 O43 167.9(2) 1_555 1_555 2_367
N3 N8 C7 27.23(13) 1_555 1_555 1_555
N3 N8 C1 27.97(15) 1_555 1_555 1_555
N3 N8 H13 81.1(3) 1_555 1_555 1_555
N3 N8 H45 170.1(3) 1_555 1_555 2_367
N3 N8 H9 85.1(3) 1_555 1_555 1_555
N3 N8 C12 57.1(2) 1_555 1_555 1_555
N3 N8 C4 57.8(3) 1_555 1_555 1_555
N8 H9 C4 39.2(4) 1_555 1_555 1_555
C1 H9 N8 75.0(3) 1_555 1_555 1_555
C1 H9 C4 35.8(4) 1_555 1_555 1_555
O5 H9 C1 62.0(2) 1_555 1_555 1_555
O5 H9 N8 136.9(4) 1_555 1_555 1_555
O5 H9 C4 97.8(5) 1_555 1_555 1_555
C2 H9 O5 30.32(15) 1_555 1_555 1_555
C2 H9 C1 31.76(14) 1_555 1_555 1_555
C2 H9 N8 106.7(4) 1_555 1_555 1_555
C2 H9 C4 67.5(4) 1_555 1_555 1_555
H45 H9 C2 145.6(4) 2_367 1_555 1_555
H45 H9 O5 175.6(4) 2_367 1_555 1_555
H45 H9 C1 114.0(3) 2_367 1_555 1_555
H45 H9 N8 39.3(3) 2_367 1_555 1_555
H45 H9 C4 78.3(4) 2_367 1_555 1_555
C12 H9 H45 55.1(2) 1_555 1_555 2_367
C12 H9 C2 90.8(2) 1_555 1_555 1_555
C12 H9 O5 121.0(3) 1_555 1_555 1_555
C12 H9 C1 59.0(2) 1_555 1_555 1_555
C12 H9 N8 15.9(2) 1_555 1_555 1_555
C12 H9 C4 23.2(3) 1_555 1_555 1_555
H35 H9 C12 106.7(3) 1_565 1_555 1_555
H35 H9 H45 53.6(3) 1_565 1_555 2_367
H35 H9 C2 159.5(3) 1_565 1_555 1_555
H35 H9 O5 130.7(3) 1_565 1_555 1_555
H35 H9 C1 162.6(3) 1_565 1_555 1_555
H35 H9 N8 91.0(3) 1_565 1_555 1_555
H35 H9 C4 129.3(5) 1_565 1_555 1_555
O41 H9 H35 50.7(2) 1_565 1_555 1_565
O41 H9 C12 156.2(2) 1_565 1_555 1_555
O41 H9 H45 101.0(3) 1_565 1_555 2_367
O41 H9 C2 112.9(2) 1_565 1_555 1_555
O41 H9 O5 82.8(2) 1_565 1_555 1_555
O41 H9 C1 144.7(3) 1_565 1_555 1_555
O41 H9 N8 140.3(3) 1_565 1_555 1_555
O41 H9 C4 178.1(6) 1_565 1_555 1_555
N24 H10 O5 173.0(4) 2_666 1_555 1_555
C2 H10 N24 141.2(6) 1_555 1_555 2_666
C2 H10 O5 45.2(6) 1_555 1_555 1_555
O6 H10 C2 35.5(2) 1_555 1_555 1_555
O6 H10 N24 105.7(5) 1_555 1_555 2_666
O6 H10 O5 80.7(8) 1_555 1_555 1_555
C20 H10 O6 132.5(3) 2_666 1_555 1_555
C20 H10 C2 164.2(4) 2_666 1_555 1_555
C20 H10 N24 28.9(2) 2_666 1_555 2_666
C20 H10 O5 144.1(10) 2_666 1_555 1_555
H26 H10 C20 21.68(18) 2_666 1_555 2_666
H26 H10 O6 150.2(3) 2_666 1_555 1_555
H26 H10 C2 159.9(2) 2_666 1_555 1_555
H26 H10 N24 50.6(3) 2_666 1_555 2_666
H26 H10 O5 122.4(9) 2_666 1_555 1_555
C18 H10 H26 74.2(2) 2_666 1_555 2_666
C18 H10 C20 52.50(13) 2_666 1_555 2_666
C18 H10 O6 83.8(3) 2_666 1_555 1_555
C18 H10 C2 119.1(5) 2_666 1_555 1_555
C18 H10 N24 23.6(2) 2_666 1_555 2_666
C18 H10 O5 163.4(10) 2_666 1_555 1_555
H25 H10 C18 19.84(16) 2_666 1_555 2_666
H25 H10 H26 94.0(2) 2_666 1_555 2_666
H25 H10 C20 72.33(18) 2_666 1_555 2_666
H25 H10 O6 65.1(3) 2_666 1_555 1_555
H25 H10 C2 99.8(4) 2_666 1_555 1_555
H25 H10 N24 43.4(3) 2_666 1_555 2_666
H25 H10 O5 143.6(10) 2_666 1_555 1_555
C1 H10 H25 114.3(4) 1_555 1_555 2_666
C1 H10 C18 133.8(4) 1_555 1_555 2_666
C1 H10 H26 149.6(3) 1_555 1_555 2_666
C1 H10 C20 167.94(14) 1_555 1_555 2_666
C1 H10 O6 50.31(17) 1_555 1_555 1_555
C1 H10 C2 14.80(14) 1_555 1_555 1_555
C1 H10 N24 155.9(6) 1_555 1_555 2_666
C1 H10 O5 30.4(7) 1_555 1_555 1_555
N3 H11 C7 38.1(4) 1_555 1_555 1_555
C12 H11 N3 74.7(3) 1_555 1_555 1_555
C12 H11 C7 36.5(4) 1_555 1_555 1_555
H13 H11 C12 22.7(2) 1_555 1_555 1_555
H13 H11 N3 97.4(4) 1_555 1_555 1_555
H13 H11 C7 59.2(5) 1_555 1_555 1_555
H39 H11 H13 115.5(4) 1_555 1_555 1_555
H39 H11 C12 135.6(4) 1_555 1_555 1_555
H39 H11 N3 139.0(4) 1_555 1_555 1_555
H39 H11 C7 157.5(5) 1_555 1_555 1_555
O40 H11 H39 57.2(3) 1_555 1_555 1_555
O40 H11 H13 162.2(3) 1_555 1_555 1_555
O40 H11 C12 166.6(3) 1_555 1_555 1_555
O40 H11 N3 97.1(3) 1_555 1_555 1_555
O40 H11 C7 134.3(5) 1_555 1_555 1_555
O42 H11 O40 108.5(3) 1_555 1_555 1_555
O42 H11 H39 57.8(3) 1_555 1_555 1_555
O42 H11 H13 59.0(2) 1_555 1_555 1_555
O42 H11 C12 81.3(2) 1_555 1_555 1_555
O42 H11 N3 153.6(4) 1_555 1_555 1_555
O42 H11 C7 117.2(5) 1_555 1_555 1_555
C1 H11 O42 137.6(3) 1_555 1_555 1_555
C1 H11 O40 113.8(2) 1_555 1_555 1_555
C1 H11 H39 151.5(3) 1_555 1_555 1_555
C1 H11 H13 80.3(3) 1_555 1_555 1_555
C1 H11 C12 57.6(2) 1_555 1_555 1_555
C1 H11 N3 17.09(18) 1_555 1_555 1_555
C1 H11 C7 21.0(3) 1_555 1_555 1_555
N8 C12 H13 119.1(7) 1_555 1_555 1_555
C7 C12 N8 122.2(4) 1_555 1_555 1_555
C7 C12 H13 118.7(7) 1_555 1_555 1_555
H11 C12 C7 22.7(2) 1_555 1_555 1_555
H11 C12 N8 145.0(3) 1_555 1_555 1_555
H11 C12 H13 95.9(7) 1_555 1_555 1_555
C4 C12 H11 113.7(3) 1_555 1_555 1_555
C4 C12 C7 91.0(3) 1_555 1_555 1_555
C4 C12 N8 31.3(2) 1_555 1_555 1_555
C4 C12 H13 150.4(7) 1_555 1_555 1_555
N3 C12 C4 63.82(19) 1_555 1_555 1_555
N3 C12 H11 49.9(2) 1_555 1_555 1_555
N3 C12 C7 27.2(2) 1_555 1_555 1_555
N3 C12 N8 95.1(3) 1_555 1_555 1_555
N3 C12 H13 145.8(7) 1_555 1_555 1_555
C1 C12 N3 30.87(16) 1_555 1_555 1_555
C1 C12 C4 32.96(15) 1_555 1_555 1_555
C1 C12 H11 80.7(2) 1_555 1_555 1_555
C1 C12 C7 58.0(2) 1_555 1_555 1_555
C1 C12 N8 64.2(2) 1_555 1_555 1_555
C1 C12 H13 176.6(4) 1_555 1_555 1_555
H45 C12 C1 102.44(19) 2_367 1_555 1_555
H45 C12 N3 133.2(2) 2_367 1_555 1_555
H45 C12 C4 69.59(18) 2_367 1_555 1_555
H45 C12 H11 174.6(3) 2_367 1_555 1_555
H45 C12 C7 160.0(3) 2_367 1_555 1_555
H45 C12 N8 38.5(2) 2_367 1_555 1_555
H45 C12 H13 80.9(6) 2_367 1_555 1_555
H9 C12 H45 60.16(17) 1_555 1_555 2_367
H9 C12 C1 42.40(16) 1_555 1_555 1_555
H9 C12 N3 73.3(2) 1_555 1_555 1_555
H9 C12 C4 9.44(16) 1_555 1_555 1_555
H9 C12 H11 123.1(3) 1_555 1_555 1_555
H9 C12 C7 100.4(3) 1_555 1_555 1_555
H9 C12 N8 21.8(2) 1_555 1_555 1_555
H9 C12 H13 140.9(7) 1_555 1_555 1_555
N8 H13 C12 36.9(5) 1_555 1_555 1_555
C7 H13 N8 75.1(3) 1_555 1_555 1_555
C7 H13 C12 38.2(5) 1_555 1_555 1_555
H11 H13 C7 23.1(2) 1_555 1_555 1_555
H11 H13 N8 98.3(3) 1_555 1_555 1_555
H11 H13 C12 61.3(6) 1_555 1_555 1_555
O42 H13 H11 162.8(4) 2_367 1_555 1_555
O42 H13 C7 174.0(5) 2_367 1_555 1_555
O42 H13 N8 98.9(4) 2_367 1_555 1_555
O42 H13 C12 135.8(8) 2_367 1_555 1_555
O42 H13 O42 91.5(2) 1_555 1_555 2_367
O42 H13 H11 71.6(3) 1_555 1_555 1_555
O42 H13 C7 94.3(4) 1_555 1_555 1_555
O42 H13 N8 164.6(3) 1_555 1_555 1_555
O42 H13 C12 131.6(7) 1_555 1_555 1_555
H45 H13 O42 147.2(3) 2_367 1_555 1_555
H45 H13 O42 56.2(2) 2_367 1_555 2_367
H45 H13 H11 141.0(3) 2_367 1_555 1_555
H45 H13 C7 118.0(3) 2_367 1_555 1_555
H45 H13 N8 43.1(2) 2_367 1_555 1_555
H45 H13 C12 79.9(6) 2_367 1_555 1_555
C4 H13 H45 58.9(2) 1_555 1_555 2_367
C4 H13 O42 151.3(3) 1_555 1_555 1_555
C4 H13 O42 114.8(4) 1_555 1_555 2_367
C4 H13 H11 82.4(2) 1_555 1_555 1_555
C4 H13 C7 59.3(2) 1_555 1_555 1_555
C4 H13 N8 15.87(17) 1_555 1_555 1_555
C4 H13 C12 21.1(5) 1_555 1_555 1_555
C15 C14 C16 117.9(3) 1_555 1_555 1_555
C17 C14 C15 119.7(3) 1_555 1_555 1_555
C17 C14 C16 122.4(3) 1_555 1_555 1_555
H21 C14 C17 99.0(3) 1_555 1_555 1_555
H21 C14 C15 141.3(3) 1_555 1_555 1_555
H21 C14 C16 23.4(2) 1_555 1_555 1_555
H19 C14 H21 165.1(3) 1_555 1_555 1_555
H19 C14 C17 95.9(3) 1_555 1_555 1_555
H19 C14 C15 23.9(2) 1_555 1_555 1_555
H19 C14 C16 141.7(3) 1_555 1_555 1_555
O22 C14 H19 121.0(2) 1_555 1_555 1_555
O22 C14 H21 73.7(2) 1_555 1_555 1_555
O22 C14 C17 26.6(2) 1_555 1_555 1_555
O22 C14 C15 144.4(2) 1_555 1_555 1_555
O22 C14 C16 96.9(3) 1_555 1_555 1_555
C20 C14 O22 125.8(2) 1_555 1_555 1_555
C20 C14 H19 112.4(2) 1_555 1_555 1_555
C20 C14 H21 52.7(2) 1_555 1_555 1_555
C20 C14 C17 151.7(3) 1_555 1_555 1_555
C20 C14 C15 88.6(2) 1_555 1_555 1_555
C20 C14 C16 29.30(19) 1_555 1_555 1_555
N23 C14 C20 171.37(16) 1_555 1_555 1_555
N23 C14 O22 55.59(15) 1_555 1_555 1_555
N23 C14 H19 68.4(2) 1_555 1_555 1_555
N23 C14 H21 126.2(2) 1_555 1_555 1_555
N23 C14 C17 29.02(19) 1_555 1_555 1_555
N23 C14 C15 92.0(2) 1_555 1_555 1_555
N23 C14 C16 148.9(3) 1_555 1_555 1_555
C18 C14 N23 121.4(2) 1_555 1_555 1_555
C18 C14 C20 58.79(14) 1_555 1_555 1_555
C18 C14 O22 170.34(16) 1_555 1_555 1_555
C18 C14 H19 53.6(2) 1_555 1_555 1_555
C18 C14 H21 111.5(2) 1_555 1_555 1_555
C18 C14 C17 149.5(3) 1_555 1_555 1_555
C18 C14 C15 29.77(18) 1_555 1_555 1_555
C18 C14 C16 88.1(2) 1_555 1_555 1_555
H27 C14 C18 102.1(2) 1_555 1_555 1_555
H27 C14 N23 19.65(17) 1_555 1_555 1_555
H27 C14 C20 156.9(2) 1_555 1_555 1_555
H27 C14 O22 75.24(19) 1_555 1_555 1_555
H27 C14 H19 50.1(2) 1_555 1_555 1_555
H27 C14 H21 143.8(2) 1_555 1_555 1_555
H27 C14 C17 48.7(2) 1_555 1_555 1_555
H27 C14 C15 73.1(2) 1_555 1_555 1_555
H27 C14 C16 162.6(2) 1_555 1_555 1_555
N24 C14 H27 130.2(2) 1_555 1_555 1_555
N24 C14 C18 29.11(13) 1_555 1_555 1_555
N24 C14 N23 149.8(2) 1_555 1_555 1_555
N24 C14 C20 29.67(14) 1_555 1_555 1_555
N24 C14 O22 154.6(2) 1_555 1_555 1_555
N24 C14 H19 82.7(2) 1_555 1_555 1_555
N24 C14 H21 82.4(2) 1_555 1_555 1_555
N24 C14 C17 178.6(2) 1_555 1_555 1_555
N24 C14 C15 58.9(2) 1_555 1_555 1_555
N24 C14 C16 59.0(2) 1_555 1_555 1_555
H28 C14 N24 159.1(2) 1_555 1_555 1_555
H28 C14 H27 29.0(2) 1_555 1_555 1_555
H28 C14 C18 130.5(2) 1_555 1_555 1_555
H28 C14 N23 9.34(18) 1_555 1_555 1_555
H28 C14 C20 168.86(19) 1_555 1_555 1_555
H28 C14 O22 46.25(19) 1_555 1_555 1_555
H28 C14 H19 77.2(2) 1_555 1_555 1_555
H28 C14 H21 117.6(3) 1_555 1_555 1_555
H28 C14 C17 19.7(2) 1_555 1_555 1_555
H28 C14 C15 100.9(3) 1_555 1_555 1_555
H28 C14 C16 140.8(3) 1_555 1_555 1_555
C18 C15 H19 119.6(5) 1_555 1_555 1_555
C14 C15 C18 120.3(3) 1_555 1_555 1_555
C14 C15 H19 120.1(5) 1_555 1_555 1_555
H25 C15 C14 144.0(3) 1_555 1_555 1_555
H25 C15 C18 23.7(2) 1_555 1_555 1_555
H25 C15 H19 95.8(5) 1_555 1_555 1_555
N24 C15 H25 53.4(2) 1_555 1_555 1_555
N24 C15 C14 90.7(2) 1_555 1_555 1_555
N24 C15 C18 29.6(2) 1_555 1_555 1_555
N24 C15 H19 149.2(5) 1_555 1_555 1_555
C16 C15 N24 59.75(17) 1_555 1_555 1_555
C16 C15 H25 113.1(3) 1_555 1_555 1_555
C16 C15 C14 30.92(16) 1_555 1_555 1_555
C16 C15 C18 89.4(2) 1_555 1_555 1_555
C16 C15 H19 151.0(5) 1_555 1_555 1_555
C17 C15 C16 61.55(14) 1_555 1_555 1_555
C17 C15 N24 121.3(2) 1_555 1_555 1_555
C17 C15 H25 174.7(3) 1_555 1_555 1_555
C17 C15 C14 30.64(15) 1_555 1_555 1_555
C17 C15 C18 150.9(3) 1_555 1_555 1_555
C17 C15 H19 89.5(5) 1_555 1_555 1_555
H27 C15 C17 46.39(19) 1_555 1_555 1_555
H27 C15 C16 105.7(2) 1_555 1_555 1_555
H27 C15 N24 160.6(2) 1_555 1_555 1_555
H27 C15 H25 138.6(3) 1_555 1_555 1_555
H27 C15 C14 75.8(2) 1_555 1_555 1_555
H27 C15 C18 159.4(3) 1_555 1_555 1_555
H27 C15 H19 46.4(4) 1_555 1_555 1_555
C20 C15 H27 134.2(2) 1_555 1_555 1_555
C20 C15 C17 91.22(17) 1_555 1_555 1_555
C20 C15 C16 29.67(13) 1_555 1_555 1_555
C20 C15 N24 30.08(15) 1_555 1_555 1_555
C20 C15 H25 83.5(2) 1_555 1_555 1_555
C20 C15 C14 60.58(19) 1_555 1_555 1_555
C20 C15 C18 59.7(2) 1_555 1_555 1_555
C20 C15 H19 179.3(6) 1_555 1_555 1_555
N23 C15 C20 118.28(17) 1_555 1_555 1_555
N23 C15 H27 18.25(19) 1_555 1_555 1_555
N23 C15 C17 28.25(11) 1_555 1_555 1_555
N23 C15 C16 88.86(16) 1_555 1_555 1_555
N23 C15 N24 147.9(2) 1_555 1_555 1_555
N23 C15 H25 156.8(3) 1_555 1_555 1_555
N23 C15 C14 58.24(18) 1_555 1_555 1_555
N23 C15 C18 172.6(3) 1_555 1_555 1_555
N23 C15 H19 62.4(4) 1_555 1_555 1_555
H25 C15 N23 106.56(18) 2_666 1_555 1_555
H25 C15 C20 114.39(19) 2_666 1_555 1_555
H25 C15 H27 89.7(2) 2_666 1_555 1_555
H25 C15 C17 129.66(19) 2_666 1_555 1_555
H25 C15 C16 132.6(2) 2_666 1_555 1_555
H25 C15 N24 92.1(2) 2_666 1_555 1_555
H25 C15 H25 53.4(3) 2_666 1_555 1_555
H25 C15 C14 139.9(3) 2_666 1_555 1_555
H25 C15 C18 69.7(3) 2_666 1_555 1_555
H25 C15 H19 65.0(5) 2_666 1_555 1_555
H27 C15 H25 107.4(2) 1_655 1_555 2_666
H27 C15 N23 115.56(15) 1_655 1_555 1_555
H27 C15 C20 94.08(17) 1_655 1_555 1_555
H27 C15 H27 116.00(17) 1_655 1_555 1_555
H27 C15 C17 113.35(18) 1_655 1_555 1_555
H27 C15 C16 105.2(2) 1_655 1_555 1_555
H27 C15 N24 81.82(16) 1_655 1_555 1_555
H27 C15 H25 67.2(2) 1_655 1_555 1_555
H27 C15 C14 112.6(3) 1_655 1_555 1_555
H27 C15 C18 71.8(2) 1_655 1_555 1_555
H27 C15 H19 85.8(4) 1_655 1_555 1_555
C20 C16 H21 118.1(5) 1_555 1_555 1_555
C14 C16 C20 120.5(4) 1_555 1_555 1_555
C14 C16 H21 121.3(5) 1_555 1_555 1_555
H26 C16 C14 145.8(4) 1_555 1_555 1_555
H26 C16 C20 25.3(3) 1_555 1_555 1_555
H26 C16 H21 92.9(5) 1_555 1_555 1_555
N24 C16 H26 54.9(2) 1_555 1_555 1_555
N24 C16 C14 90.9(3) 1_555 1_555 1_555
N24 C16 C20 29.6(2) 1_555 1_555 1_555
N24 C16 H21 147.8(5) 1_555 1_555 1_555
C15 C16 N24 59.66(17) 1_555 1_555 1_555
C15 C16 H26 114.6(3) 1_555 1_555 1_555
C15 C16 C14 31.23(18) 1_555 1_555 1_555
C15 C16 C20 89.3(3) 1_555 1_555 1_555
C15 C16 H21 152.6(5) 1_555 1_555 1_555
C17 C16 C15 60.65(15) 1_555 1_555 1_555
C17 C16 N24 120.3(2) 1_555 1_555 1_555
C17 C16 H26 175.2(3) 1_555 1_555 1_555
C17 C16 C14 29.42(17) 1_555 1_555 1_555
C17 C16 C20 149.9(3) 1_555 1_555 1_555
C17 C16 H21 91.9(4) 1_555 1_555 1_555
C18 C16 C17 91.08(16) 1_555 1_555 1_555
C18 C16 C15 30.43(12) 1_555 1_555 1_555
C18 C16 N24 29.23(14) 1_555 1_555 1_555
C18 C16 H26 84.1(3) 1_555 1_555 1_555
C18 C16 C14 61.7(2) 1_555 1_555 1_555
C18 C16 C20 58.9(2) 1_555 1_555 1_555
C18 C16 H21 176.9(4) 1_555 1_555 1_555
H21 C16 C18 119.34(18) 2_656 1_555 1_555
H21 C16 C17 115.2(2) 2_656 1_555 1_555
H21 C16 C15 130.17(19) 2_656 1_555 1_555
H21 C16 N24 102.2(2) 2_656 1_555 1_555
H21 C16 H26 67.1(3) 2_656 1_555 1_555
H21 C16 C14 128.0(3) 2_656 1_555 1_555
H21 C16 C20 82.8(3) 2_656 1_555 1_555
H21 C16 H21 58.5(5) 2_656 1_555 1_555
O22 C16 H21 95.1(2) 1_555 1_555 2_656
O22 C16 C18 115.63(18) 1_555 1_555 1_555
O22 C16 C17 25.56(14) 1_555 1_555 1_555
O22 C16 C15 85.45(17) 1_555 1_555 1_555
O22 C16 N24 144.4(2) 1_555 1_555 1_555
O22 C16 H26 158.8(3) 1_555 1_555 1_555
O22 C16 C14 54.5(2) 1_555 1_555 1_555
O22 C16 C20 171.1(3) 1_555 1_555 1_555
O22 C16 H21 67.2(4) 1_555 1_555 1_555
N23 C17 O22 118.5(2) 1_555 1_555 1_555
C14 C17 N23 119.3(3) 1_555 1_555 1_555
C14 C17 O22 122.2(3) 1_555 1_555 1_555
H28 C17 C14 145.0(4) 1_555 1_555 1_555
H28 C17 N23 25.7(3) 1_555 1_555 1_555
H28 C17 O22 92.8(3) 1_555 1_555 1_555
H27 C17 H28 46.6(3) 1_555 1_555 1_555
H27 C17 C14 98.4(3) 1_555 1_555 1_555
H27 C17 N23 20.91(19) 1_555 1_555 1_555
H27 C17 O22 139.4(2) 1_555 1_555 1_555
C15 C17 H27 70.34(19) 1_555 1_555 1_555
C15 C17 H28 116.3(3) 1_555 1_555 1_555
C15 C17 C14 29.62(18) 1_555 1_555 1_555
C15 C17 N23 91.0(2) 1_555 1_555 1_555
C15 C17 O22 149.4(2) 1_555 1_555 1_555
C16 C17 C15 57.80(13) 1_555 1_555 1_555
C16 C17 H27 124.8(2) 1_555 1_555 1_555
C16 C17 H28 168.2(3) 1_555 1_555 1_555
C16 C17 C14 28.17(18) 1_555 1_555 1_555
C16 C17 N23 145.2(3) 1_555 1_555 1_555
C16 C17 O22 95.2(2) 1_555 1_555 1_555
H19 C17 C16 79.25(17) 1_555 1_555 1_555
H19 C17 C15 21.45(16) 1_555 1_555 1_555
H19 C17 H27 50.34(19) 1_555 1_555 1_555
H19 C17 H28 95.2(3) 1_555 1_555 1_555
H19 C17 C14 51.1(2) 1_555 1_555 1_555
H19 C17 N23 70.4(2) 1_555 1_555 1_555
H19 C17 O22 164.0(2) 1_555 1_555 1_555
H44 C17 H19 157.7(2) 1_555 1_555 1_555
H44 C17 C16 121.9(2) 1_555 1_555 1_555
H44 C17 C15 173.38(15) 1_555 1_555 1_555
H44 C17 H27 111.8(2) 1_555 1_555 1_555
H44 C17 H28 65.3(3) 1_555 1_555 1_555
H44 C17 C14 149.6(3) 1_555 1_555 1_555
H44 C17 N23 90.9(2) 1_555 1_555 1_555
H44 C17 O22 27.6(2) 1_555 1_555 1_555
H21 C17 H44 101.2(3) 1_555 1_555 1_555
H21 C17 H19 100.1(2) 1_555 1_555 1_555
H21 C17 C16 20.81(17) 1_555 1_555 1_555
H21 C17 C15 78.60(17) 1_555 1_555 1_555
H21 C17 H27 143.5(2) 1_555 1_555 1_555
H21 C17 H28 161.6(2) 1_555 1_555 1_555
H21 C17 C14 49.0(2) 1_555 1_555 1_555
H21 C17 N23 161.0(3) 1_555 1_555 1_555
H21 C17 O22 75.1(3) 1_555 1_555 1_555
N24 C18 H25 119.3(5) 1_555 1_555 1_555
C15 C18 N24 119.5(4) 1_555 1_555 1_555
C15 C18 H25 121.2(5) 1_555 1_555 1_555
H19 C18 C15 24.1(3) 1_555 1_555 1_555
H19 C18 N24 143.6(4) 1_555 1_555 1_555
H19 C18 H25 97.1(5) 1_555 1_555 1_555
C20 C18 H19 113.7(3) 1_555 1_555 1_555
C20 C18 C15 89.6(3) 1_555 1_555 1_555
C20 C18 N24 29.9(2) 1_555 1_555 1_555
C20 C18 H25 149.2(5) 1_555 1_555 1_555
C14 C18 C20 59.64(15) 1_555 1_555 1_555
C14 C18 H19 54.1(2) 1_555 1_555 1_555
C14 C18 C15 29.9(2) 1_555 1_555 1_555
C14 C18 N24 89.6(3) 1_555 1_555 1_555
C14 C18 H25 151.1(5) 1_555 1_555 1_555
H10 C18 C14 120.3(3) 2_666 1_555 1_555
H10 C18 C20 60.7(2) 2_666 1_555 1_555
H10 C18 H19 174.1(4) 2_666 1_555 1_555
H10 C18 C15 150.2(4) 2_666 1_555 1_555
H10 C18 N24 30.8(3) 2_666 1_555 1_555
H10 C18 H25 88.6(5) 2_666 1_555 1_555
C16 C18 H10 90.0(2) 1_555 1_555 2_666
C16 C18 C14 30.26(11) 1_555 1_555 1_555
C16 C18 C20 29.38(13) 1_555 1_555 1_555
C16 C18 H19 84.3(2) 1_555 1_555 1_555
C16 C18 C15 60.2(2) 1_555 1_555 1_555
C16 C18 N24 59.3(2) 1_555 1_555 1_555
C16 C18 H25 178.4(5) 1_555 1_555 1_555
H25 C18 C16 125.04(19) 2_666 1_555 1_555
H25 C18 H10 118.0(3) 2_666 1_555 2_666
H25 C18 C14 105.74(19) 2_666 1_555 1_555
H25 C18 C20 136.2(2) 2_666 1_555 1_555
H25 C18 H19 67.0(3) 2_666 1_555 1_555
H25 C18 C15 84.0(3) 2_666 1_555 1_555
H25 C18 N24 133.0(3) 2_666 1_555 1_555
H25 C18 H25 55.1(5) 2_666 1_555 1_555
H27 C18 H25 115.9(2) 1_655 1_555 2_666
H27 C18 C16 100.1(2) 1_655 1_555 1_555
H27 C18 H10 102.81(15) 1_655 1_555 2_666
H27 C18 C14 91.28(17) 1_655 1_555 1_555
H27 C18 C20 106.0(2) 1_655 1_555 1_555
H27 C18 H19 76.6(2) 1_655 1_555 1_555
H27 C18 C15 82.4(2) 1_655 1_555 1_555
H27 C18 N24 107.6(3) 1_655 1_555 1_555
H27 C18 H25 81.0(5) 1_655 1_555 1_555
C18 H19 C15 36.3(3) 1_555 1_555 1_555
H27 H19 C18 146.8(4) 1_555 1_555 1_555
H27 H19 C15 113.8(6) 1_555 1_555 1_555
C14 H19 H27 79.4(3) 1_555 1_555 1_555
C14 H19 C18 72.3(2) 1_555 1_555 1_555
C14 H19 C15 36.0(4) 1_555 1_555 1_555
H25 H19 C14 96.4(3) 1_555 1_555 1_555
H25 H19 H27 161.9(4) 1_555 1_555 1_555
H25 H19 C18 24.1(2) 1_555 1_555 1_555
H25 H19 C15 60.4(4) 1_555 1_555 1_555
O6 H19 H25 117.7(4) 1_555 1_555 1_555
O6 H19 C14 127.7(3) 1_555 1_555 1_555
O6 H19 H27 55.6(3) 1_555 1_555 1_555
O6 H19 C18 134.4(4) 1_555 1_555 1_555
O6 H19 C15 144.3(5) 1_555 1_555 1_555
N23 H19 O6 74.6(2) 1_555 1_555 1_555
N23 H19 H25 156.8(3) 1_555 1_555 1_555
N23 H19 C14 62.2(2) 1_555 1_555 1_555
N23 H19 H27 19.0(2) 1_555 1_555 1_555
N23 H19 C18 133.6(3) 1_555 1_555 1_555
N23 H19 C15 97.8(5) 1_555 1_555 1_555
C17 H19 N23 29.90(12) 1_555 1_555 1_555
C17 H19 O6 102.8(2) 1_555 1_555 1_555
C17 H19 H25 129.4(3) 1_555 1_555 1_555
C17 H19 C14 33.05(13) 1_555 1_555 1_555
C17 H19 H27 48.4(3) 1_555 1_555 1_555
C17 H19 C18 105.4(3) 1_555 1_555 1_555
C17 H19 C15 69.1(4) 1_555 1_555 1_555
H25 H19 C17 134.5(3) 2_666 1_555 1_555
H25 H19 N23 124.8(3) 2_666 1_555 1_555
H25 H19 O6 62.9(2) 2_666 1_555 1_555
H25 H19 H25 56.7(3) 2_666 1_555 1_555
H25 H19 C14 120.9(3) 2_666 1_555 1_555
H25 H19 H27 110.2(3) 2_666 1_555 1_555
H25 H19 C18 71.8(3) 2_666 1_555 1_555
H25 H19 C15 97.2(5) 2_666 1_555 1_555
N3 H19 H25 111.7(3) 1_655 1_555 2_666
N3 H19 C17 110.9(3) 1_655 1_555 1_555
N3 H19 N23 100.5(2) 1_655 1_555 1_555
N3 H19 O6 89.1(2) 1_655 1_555 1_555
N3 H19 H25 99.3(3) 1_655 1_555 1_555
N3 H19 C14 125.0(3) 1_655 1_555 1_555
N3 H19 H27 97.5(3) 1_655 1_555 1_555
N3 H19 C18 112.8(3) 1_655 1_555 1_555
N3 H19 C15 126.6(5) 1_655 1_555 1_555
C16 C20 H26 119.0(6) 1_555 1_555 1_555
N24 C20 C16 121.1(4) 1_555 1_555 1_555
N24 C20 H26 119.9(6) 1_555 1_555 1_555
H21 C20 N24 146.2(4) 1_555 1_555 1_555
H21 C20 C16 25.1(3) 1_555 1_555 1_555
H21 C20 H26 93.9(5) 1_555 1_555 1_555
C18 C20 H21 116.8(3) 1_555 1_555 1_555
C18 C20 N24 29.4(2) 1_555 1_555 1_555
C18 C20 C16 91.7(3) 1_555 1_555 1_555
C18 C20 H26 149.3(5) 1_555 1_555 1_555
C14 C20 C18 61.57(16) 1_555 1_555 1_555
C14 C20 H21 55.2(2) 1_555 1_555 1_555
C14 C20 N24 90.9(3) 1_555 1_555 1_555
C14 C20 C16 30.2(2) 1_555 1_555 1_555
C14 C20 H26 149.2(5) 1_555 1_555 1_555
H10 C20 C14 128.4(3) 2_666 1_555 1_555
H10 C20 C18 66.8(2) 2_666 1_555 1_555
H10 C20 H21 175.8(4) 2_666 1_555 1_555
H10 C20 N24 37.5(3) 2_666 1_555 1_555
H10 C20 C16 158.5(3) 2_666 1_555 1_555
H10 C20 H26 82.4(5) 2_666 1_555 1_555
C15 C20 H10 97.5(2) 1_555 1_555 2_666
C15 C20 C14 30.86(13) 1_555 1_555 1_555
C15 C20 C18 30.71(13) 1_555 1_555 1_555
C15 C20 H21 86.1(2) 1_555 1_555 1_555
C15 C20 N24 60.1(2) 1_555 1_555 1_555
C15 C20 C16 61.0(2) 1_555 1_555 1_555
C15 C20 H26 179.8(7) 1_555 1_555 1_555
H21 C20 C15 112.3(2) 2_656 1_555 1_555
H21 C20 H10 120.7(3) 2_656 1_555 2_666
H21 C20 C14 91.3(2) 2_656 1_555 1_555
H21 C20 C18 128.8(2) 2_656 1_555 1_555
H21 C20 H21 55.7(3) 2_656 1_555 1_555
H21 C20 N24 134.2(3) 2_656 1_555 1_555
H21 C20 C16 70.8(3) 2_656 1_555 1_555
H21 C20 H26 67.6(5) 2_656 1_555 1_555
C20 H21 C16 36.8(3) 1_555 1_555 1_555
C14 H21 C20 72.0(3) 1_555 1_555 1_555
C14 H21 C16 35.3(3) 1_555 1_555 1_555
H26 H21 C14 97.6(3) 1_555 1_555 1_555
H26 H21 C20 25.6(2) 1_555 1_555 1_555
H26 H21 C16 62.4(4) 1_555 1_555 1_555
H21 H21 H26 71.2(3) 2_656 1_555 1_555
H21 H21 C14 116.3(4) 2_656 1_555 1_555
H21 H21 C20 83.4(3) 2_656 1_555 1_555
H21 H21 C16 102.5(5) 2_656 1_555 1_555
O22 H21 H21 110.3(4) 1_555 1_555 2_656
O22 H21 H26 154.7(3) 1_555 1_555 1_555
O22 H21 C14 58.4(2) 1_555 1_555 1_555
O22 H21 C20 129.8(3) 1_555 1_555 1_555
O22 H21 C16 93.4(5) 1_555 1_555 1_555
C17 H21 O22 26.95(15) 1_555 1_555 1_555
C17 H21 H21 120.9(4) 1_555 1_555 2_656
C17 H21 H26 129.7(3) 1_555 1_555 1_555
C17 H21 C14 32.03(13) 1_555 1_555 1_555
C17 H21 C20 104.1(3) 1_555 1_555 1_555
C17 H21 C16 67.3(4) 1_555 1_555 1_555
H26 H21 C17 86.6(2) 2_656 1_555 1_555
H26 H21 O22 64.8(2) 2_656 1_555 1_555
H26 H21 H21 50.6(3) 2_656 1_555 2_656
H26 H21 H26 121.8(3) 2_656 1_555 1_555
H26 H21 C14 106.8(3) 2_656 1_555 1_555
H26 H21 C20 129.3(3) 2_656 1_555 1_555
H26 H21 C16 124.9(5) 2_656 1_555 1_555
O22 H21 H26 98.3(3) 2_556 1_555 2_656
O22 H21 C17 124.2(2) 2_556 1_555 1_555
O22 H21 O22 109.4(2) 2_556 1_555 1_555
O22 H21 H21 103.2(4) 2_556 1_555 2_656
O22 H21 H26 94.2(3) 2_556 1_555 1_555
O22 H21 C14 140.5(3) 2_556 1_555 1_555
O22 H21 C20 114.0(3) 2_556 1_555 1_555
O22 H21 C16 136.7(6) 2_556 1_555 1_555
C16 H21 O22 87.6(2) 2_656 1_555 2_556
C16 H21 H26 41.85(18) 2_656 1_555 2_656
C16 H21 C17 125.3(3) 2_656 1_555 1_555
C16 H21 O22 106.5(3) 2_656 1_555 1_555
C16 H21 H21 18.98(19) 2_656 1_555 2_656
C16 H21 H26 82.7(3) 2_656 1_555 1_555
C16 H21 C14 131.2(3) 2_656 1_555 1_555
C16 H21 C20 99.6(3) 2_656 1_555 1_555
C16 H21 C16 121.5(5) 2_656 1_555 1_555
H44 H21 C16 86.7(3) 2_556 1_555 2_656
H44 H21 O22 33.00(15) 2_556 1_555 2_556
H44 H21 H26 117.0(3) 2_556 1_555 2_656
H44 H21 C17 144.9(3) 2_556 1_555 1_555
H44 H21 O22 140.9(2) 2_556 1_555 1_555
H44 H21 H21 94.1(3) 2_556 1_555 2_656
H44 H21 H26 61.4(2) 2_556 1_555 1_555
H44 H21 C14 136.1(4) 2_556 1_555 1_555
H44 H21 C20 81.6(3) 2_556 1_555 1_555
H44 H21 C16 111.1(5) 2_556 1_555 1_555
C20 H21 H44 98.9(3) 2_656 1_555 2_556
C20 H21 C16 26.40(12) 2_656 1_555 2_656
C20 H21 O22 85.5(2) 2_656 1_555 2_556
C20 H21 H26 19.08(16) 2_656 1_555 2_656
C20 H21 C17 105.5(2) 2_656 1_555 1_555
C20 H21 O22 82.4(2) 2_656 1_555 1_555
C20 H21 H21 40.9(2) 2_656 1_555 2_656
C20 H21 H26 109.1(3) 2_656 1_555 1_555
C20 H21 C14 124.9(3) 2_656 1_555 1_555
C20 H21 C20 124.3(3) 2_656 1_555 1_555
C20 H21 C16 135.1(5) 2_656 1_555 1_555
H21 H21 C20 79.6(3) 2_556 1_555 2_656
H21 H21 H44 84.8(3) 2_556 1_555 2_556
H21 H21 C16 101.6(3) 2_556 1_555 2_656
H21 H21 O22 52.61(19) 2_556 1_555 2_556
H21 H21 H26 76.7(3) 2_556 1_555 2_656
H21 H21 C17 75.4(2) 2_556 1_555 1_555
H21 H21 O22 56.8(2) 2_556 1_555 1_555
H21 H21 H21 119.7(5) 2_556 1_555 2_656
H21 H21 H26 145.8(4) 2_556 1_555 1_555
H21 H21 C14 104.1(3) 2_556 1_555 1_555
H21 H21 C20 154.0(4) 2_556 1_555 1_555
H21 H21 C16 134.0(6) 2_556 1_555 1_555
H44 O22 C17 131.7(5) 1_555 1_555 1_555
N23 O22 H44 99.9(4) 1_555 1_555 1_555
N23 O22 C17 31.93(17) 1_555 1_555 1_555
H28 O22 N23 22.00(16) 1_555 1_555 1_555
H28 O22 H44 77.9(4) 1_555 1_555 1_555
H28 O22 C17 53.9(2) 1_555 1_555 1_555
C14 O22 H28 85.1(2) 1_555 1_555 1_555
C14 O22 N23 63.14(17) 1_555 1_555 1_555
C14 O22 H44 162.6(5) 1_555 1_555 1_555
C14 O22 C17 31.22(15) 1_555 1_555 1_555
O41 O22 C14 164.1(3) 1_555 1_555 1_555
O41 O22 H28 79.2(2) 1_555 1_555 1_555
O41 O22 N23 101.15(17) 1_555 1_555 1_555
O41 O22 H44 2.0(3) 1_555 1_555 1_555
O41 O22 C17 133.0(3) 1_555 1_555 1_555
H21 O22 O41 145.5(3) 1_555 1_555 1_555
H21 O22 C14 47.91(17) 1_555 1_555 1_555
H21 O22 H28 130.1(3) 1_555 1_555 1_555
H21 O22 N23 108.9(2) 1_555 1_555 1_555
H21 O22 H44 145.9(4) 1_555 1_555 1_555
H21 O22 C17 78.0(2) 1_555 1_555 1_555
H21 O22 H21 70.6(2) 2_556 1_555 1_555
H21 O22 O41 78.84(18) 2_556 1_555 1_555
H21 O22 C14 107.34(18) 2_556 1_555 1_555
H21 O22 H28 120.2(2) 2_556 1_555 1_555
H21 O22 N23 124.0(2) 2_556 1_555 1_555
H21 O22 H44 78.3(3) 2_556 1_555 1_555
H21 O22 C17 120.2(3) 2_556 1_555 1_555
C16 O22 H21 86.27(16) 1_555 1_555 2_556
C16 O22 H21 19.37(16) 1_555 1_555 1_555
C16 O22 O41 164.4(2) 1_555 1_555 1_555
C16 O22 C14 28.62(12) 1_555 1_555 1_555
C16 O22 H28 112.7(3) 1_555 1_555 1_555
C16 O22 N23 90.86(19) 1_555 1_555 1_555
C16 O22 H44 164.4(3) 1_555 1_555 1_555
C16 O22 C17 59.25(17) 1_555 1_555 1_555
H26 O22 C16 72.57(18) 2_656 1_555 1_555
H26 O22 H21 80.6(2) 2_656 1_555 2_556
H26 O22 H21 59.9(2) 2_656 1_555 1_555
H26 O22 O41 100.3(2) 2_656 1_555 1_555
H26 O22 C14 95.21(19) 2_656 1_555 1_555
H26 O22 H28 158.23(19) 2_656 1_555 1_555
H26 O22 N23 150.1(2) 2_656 1_555 1_555
H26 O22 H44 102.0(4) 2_656 1_555 1_555
H26 O22 C17 123.8(2) 2_656 1_555 1_555
H27 O22 H26 145.27(19) 1_555 1_555 2_656
H27 O22 C16 84.17(16) 1_555 1_555 1_555
H27 O22 H21 124.1(2) 1_555 1_555 2_556
H27 O22 H21 102.4(2) 1_555 1_555 1_555
H27 O22 O41 107.88(17) 1_555 1_555 1_555
H27 O22 C14 56.41(15) 1_555 1_555 1_555
H27 O22 H28 28.74(17) 1_555 1_555 1_555
H27 O22 N23 6.74(9) 1_555 1_555 1_555
H27 O22 H44 106.6(4) 1_555 1_555 1_555
H27 O22 C17 25.19(16) 1_555 1_555 1_555
H27 N23 H28 121.4(7) 1_555 1_555 1_555
C17 N23 H27 126.6(3) 1_555 1_555 1_555
C17 N23 H28 112.0(7) 1_555 1_555 1_555
O22 N23 C17 29.60(18) 1_555 1_555 1_555
O22 N23 H27 156.2(3) 1_555 1_555 1_555
O22 N23 H28 82.4(6) 1_555 1_555 1_555
C14 N23 O22 61.27(15) 1_555 1_555 1_555
C14 N23 C17 31.67(18) 1_555 1_555 1_555
C14 N23 H27 94.9(3) 1_555 1_555 1_555
C14 N23 H28 143.7(6) 1_555 1_555 1_555
H19 N23 C14 49.43(18) 1_555 1_555 1_555
H19 N23 O22 108.4(2) 1_555 1_555 1_555
H19 N23 C17 79.7(2) 1_555 1_555 1_555
H19 N23 H27 49.0(3) 1_555 1_555 1_555
H19 N23 H28 161.1(5) 1_555 1_555 1_555
C15 N23 H19 19.79(17) 1_555 1_555 1_555
C15 N23 C14 29.77(12) 1_555 1_555 1_555
C15 N23 O22 90.09(15) 1_555 1_555 1_555
C15 N23 C17 60.77(18) 1_555 1_555 1_555
C15 N23 H27 66.4(3) 1_555 1_555 1_555
C15 N23 H28 168.9(4) 1_555 1_555 1_555
O40 N23 C15 167.66(19) 1_555 1_555 1_555
O40 N23 H19 166.80(18) 1_555 1_555 1_555
O40 N23 C14 139.4(2) 1_555 1_555 1_555
O40 N23 O22 78.26(16) 1_555 1_555 1_555
O40 N23 C17 107.8(2) 1_555 1_555 1_555
O40 N23 H27 125.5(3) 1_555 1_555 1_555
O40 N23 H28 5.9(5) 1_555 1_555 1_555
H44 N23 O40 45.42(14) 1_555 1_555 1_555
H44 N23 C15 122.85(16) 1_555 1_555 1_555
H44 N23 H19 140.3(2) 1_555 1_555 1_555
H44 N23 C14 94.03(17) 1_555 1_555 1_555
H44 N23 O22 32.83(13) 1_555 1_555 1_555
H44 N23 C17 62.4(2) 1_555 1_555 1_555
H44 N23 H27 170.7(3) 1_555 1_555 1_555
H44 N23 H28 49.7(6) 1_555 1_555 1_555
O6 N23 H44 168.45(13) 1_555 1_555 1_555
O6 N23 O40 124.16(15) 1_555 1_555 1_555
O6 N23 C15 67.88(12) 1_555 1_555 1_555
O6 N23 H19 51.12(18) 1_555 1_555 1_555
O6 N23 C14 95.88(14) 1_555 1_555 1_555
O6 N23 O22 156.87(14) 1_555 1_555 1_555
O6 N23 C17 127.5(2) 1_555 1_555 1_555
O6 N23 H27 3.5(3) 1_555 1_555 1_555
O6 N23 H28 120.4(6) 1_555 1_555 1_555
N3 N23 O6 54.07(12) 1_555 1_555 1_555
N3 N23 H44 116.02(14) 1_555 1_555 1_555
N3 N23 O40 70.61(14) 1_555 1_555 1_555
N3 N23 C15 120.82(17) 1_555 1_555 1_555
N3 N23 H19 101.8(2) 1_555 1_555 1_555
N3 N23 C14 149.90(19) 1_555 1_555 1_555
N3 N23 O22 148.83(16) 1_555 1_555 1_555
N3 N23 C17 178.4(2) 1_555 1_555 1_555
N3 N23 H27 55.0(3) 1_555 1_555 1_555
N3 N23 H28 66.4(6) 1_555 1_555 1_555
C20 N24 C18 120.7(4) 1_555 1_555 1_555
H10 N24 C20 113.6(5) 2_666 1_555 1_555
H10 N24 C18 125.7(5) 2_666 1_555 1_555
H25 N24 H10 100.7(4) 1_555 1_555 2_666
H25 N24 C20 145.7(4) 1_555 1_555 1_555
H25 N24 C18 25.1(3) 1_555 1_555 1_555
H26 N24 H25 170.4(3) 1_555 1_555 1_555
H26 N24 H10 88.9(4) 1_555 1_555 2_666
H26 N24 C20 24.7(3) 1_555 1_555 1_555
H26 N24 C18 145.4(4) 1_555 1_555 1_555
C15 N24 H26 114.5(3) 1_555 1_555 1_555
C15 N24 H25 55.9(2) 1_555 1_555 1_555
C15 N24 H10 156.4(4) 1_555 1_555 2_666
C15 N24 C20 89.8(3) 1_555 1_555 1_555
C15 N24 C18 30.9(2) 1_555 1_555 1_555
C16 N24 C15 60.60(17) 1_555 1_555 1_555
C16 N24 H26 54.0(2) 1_555 1_555 1_555
C16 N24 H25 116.5(3) 1_555 1_555 1_555
C16 N24 H10 142.8(4) 1_555 1_555 2_666
C16 N24 C20 29.2(2) 1_555 1_555 1_555
C16 N24 C18 91.4(3) 1_555 1_555 1_555
O5 N24 C16 140.5(2) 2_666 1_555 1_555
O5 N24 C15 158.7(2) 2_666 1_555 1_555
O5 N24 H26 86.6(3) 2_666 1_555 1_555
O5 N24 H25 102.9(3) 2_666 1_555 1_555
O5 N24 H10 2.25(14) 2_666 1_555 2_666
O5 N24 C20 111.3(3) 2_666 1_555 1_555
O5 N24 C18 127.9(3) 2_666 1_555 1_555
C14 N24 O5 170.4(2) 1_555 1_555 2_666
C14 N24 C16 30.15(13) 1_555 1_555 1_555
C14 N24 C15 30.45(13) 1_555 1_555 1_555
C14 N24 H26 84.1(2) 1_555 1_555 1_555
C14 N24 H25 86.4(2) 1_555 1_555 1_555
C14 N24 H10 172.5(5) 1_555 1_555 2_666
C14 N24 C20 59.4(2) 1_555 1_555 1_555
C14 N24 C18 61.3(2) 1_555 1_555 1_555
O6 N24 C14 145.4(2) 2_666 1_555 1_555
O6 N24 O5 44.22(15) 2_666 1_555 2_666
O6 N24 C16 167.8(2) 2_666 1_555 1_555
O6 N24 C15 116.1(2) 2_666 1_555 1_555
O6 N24 H26 127.8(3) 2_666 1_555 1_555
O6 N24 H25 61.3(2) 2_666 1_555 1_555
O6 N24 H10 42.1(4) 2_666 1_555 2_666
O6 N24 C20 151.1(3) 2_666 1_555 1_555
O6 N24 C18 85.9(3) 2_666 1_555 1_555
N24 H25 C18 35.6(4) 1_555 1_555 1_555
C15 H25 N24 70.7(3) 1_555 1_555 1_555
C15 H25 C18 35.1(3) 1_555 1_555 1_555
H19 H25 C15 23.8(2) 1_555 1_555 1_555
H19 H25 N24 94.5(3) 1_555 1_555 1_555
H19 H25 C18 58.9(4) 1_555 1_555 1_555
H25 H25 H19 71.4(3) 2_666 1_555 1_555
H25 H25 C15 85.2(3) 2_666 1_555 1_555
H25 H25 N24 122.9(4) 2_666 1_555 1_555
H25 H25 C18 106.4(5) 2_666 1_555 1_555
O6 H25 H25 105.6(4) 1_655 1_555 2_666
O6 H25 H19 88.1(3) 1_655 1_555 1_555
O6 H25 C15 103.1(3) 1_655 1_555 1_555
O6 H25 N24 129.5(3) 1_655 1_555 1_555
O6 H25 C18 121.6(5) 1_655 1_555 1_555
O6 H25 O6 105.7(2) 2_666 1_555 1_655
O6 H25 H25 101.3(4) 2_666 1_555 2_666
O6 H25 H19 165.9(3) 2_666 1_555 1_555
O6 H25 C15 147.4(3) 2_666 1_555 1_555
O6 H25 N24 79.2(3) 2_666 1_555 1_555
O6 H25 C18 114.0(5) 2_666 1_555 1_555
H19 H25 O6 50.7(2) 2_666 1_555 2_666
H19 H25 O6 105.4(3) 2_666 1_555 1_655
H19 H25 H25 51.9(3) 2_666 1_555 2_666
H19 H25 H19 123.3(3) 2_666 1_555 1_555
H19 H25 C15 133.4(3) 2_666 1_555 1_555
H19 H25 N24 114.5(3) 2_666 1_555 1_555
H19 H25 C18 132.8(5) 2_666 1_555 1_555
H10 H25 H19 90.8(3) 2_666 1_555 2_666
H10 H25 O6 45.0(2) 2_666 1_555 2_666
H10 H25 O6 118.9(2) 2_666 1_555 1_655
H10 H25 H25 128.8(4) 2_666 1_555 2_666
H10 H25 H19 130.4(4) 2_666 1_555 1_555
H10 H25 C15 106.6(3) 2_666 1_555 1_555
H10 H25 N24 35.9(2) 2_666 1_555 1_555
H10 H25 C18 71.6(4) 2_666 1_555 1_555
C18 H25 H10 129.8(3) 2_666 1_555 2_666
C18 H25 H19 41.25(17) 2_666 1_555 2_666
C18 H25 O6 91.9(2) 2_666 1_555 2_666
C18 H25 O6 93.2(2) 2_666 1_555 1_655
C18 H25 H25 18.5(2) 2_666 1_555 2_666
C18 H25 H19 84.2(3) 2_666 1_555 1_555
C18 H25 C15 101.5(3) 2_666 1_555 1_555
C18 H25 N24 137.2(3) 2_666 1_555 1_555
C18 H25 C18 124.9(5) 2_666 1_555 1_555
H27 H25 C18 128.3(3) 1_655 1_555 2_666
H27 H25 H10 99.3(3) 1_655 1_555 2_666
H27 H25 H19 146.6(3) 1_655 1_555 2_666
H27 H25 O6 119.9(2) 1_655 1_555 2_666
H27 H25 O6 42.1(2) 1_655 1_555 1_655
H27 H25 H25 131.5(4) 1_655 1_555 2_666
H27 H25 H19 72.5(2) 1_655 1_555 1_555
H27 H25 C15 73.9(2) 1_655 1_555 1_555
H27 H25 N24 91.0(3) 1_655 1_555 1_555
H27 H25 C18 80.5(5) 1_655 1_555 1_555
C15 H25 H27 135.8(3) 2_666 1_555 1_655
C15 H25 C18 26.30(12) 2_666 1_555 2_666
C15 H25 H10 108.4(3) 2_666 1_555 2_666
C15 H25 H19 17.78(15) 2_666 1_555 2_666
C15 H25 O6 66.4(2) 2_666 1_555 2_666
C15 H25 O6 93.8(2) 2_666 1_555 1_655
C15 H25 H25 41.4(3) 2_666 1_555 2_666
C15 H25 H19 110.5(3) 2_666 1_555 1_555
C15 H25 C15 126.6(3) 2_666 1_555 1_555
C15 H25 N24 131.1(3) 2_666 1_555 1_555
C15 H25 C18 140.4(5) 2_666 1_555 1_555
C16 H26 C20 35.7(4) 1_555 1_555 1_555
N24 H26 C16 71.2(3) 1_555 1_555 1_555
N24 H26 C20 35.4(4) 1_555 1_555 1_555
H21 H26 N24 95.9(3) 1_555 1_555 1_555
H21 H26 C16 24.7(2) 1_555 1_555 1_555
H21 H26 C20 60.5(4) 1_555 1_555 1_555
O41 H26 H21 92.1(3) 2_556 1_555 1_555
O41 H26 N24 134.4(4) 2_556 1_555 1_555
O41 H26 C16 109.0(3) 2_556 1_555 1_555
O41 H26 C20 129.1(5) 2_556 1_555 1_555
H10 H26 O41 119.0(3) 2_666 1_555 2_556
H10 H26 H21 136.3(4) 2_666 1_555 1_555
H10 H26 N24 40.5(2) 2_666 1_555 1_555
H10 H26 C16 111.6(3) 2_666 1_555 1_555
H10 H26 C20 75.9(5) 2_666 1_555 1_555
H44 H26 H10 138.2(3) 2_556 1_555 2_666
H44 H26 O41 21.13(12) 2_556 1_555 2_556
H44 H26 H21 71.3(2) 2_556 1_555 1_555
H44 H26 N24 138.2(4) 2_556 1_555 1_555
H44 H26 C16 90.4(2) 2_556 1_555 1_555
H44 H26 C20 117.6(5) 2_556 1_555 1_555
H21 H26 H44 92.8(3) 2_656 1_555 2_556
H21 H26 H10 127.3(3) 2_656 1_555 2_666
H21 H26 O41 107.9(3) 2_656 1_555 2_556
H21 H26 H21 58.2(3) 2_656 1_555 1_555
H21 H26 N24 114.4(3) 2_656 1_555 1_555
H21 H26 C16 71.1(3) 2_656 1_555 1_555
H21 H26 C20 93.3(5) 2_656 1_555 1_555
O22 H26 H21 55.4(2) 2_656 1_555 2_656
O22 H26 H44 88.5(3) 2_656 1_555 2_556
O22 H26 H10 104.1(3) 2_656 1_555 2_666
O22 H26 O41 85.4(2) 2_656 1_555 2_556
O22 H26 H21 108.6(3) 2_656 1_555 1_555
O22 H26 N24 132.8(3) 2_656 1_555 1_555
O22 H26 C16 126.3(3) 2_656 1_555 1_555
O22 H26 C20 141.5(6) 2_656 1_555 1_555
O5 H26 O22 94.2(2) 2_666 1_555 2_656
O5 H26 H21 127.5(2) 2_666 1_555 2_656
O5 H26 H44 131.8(3) 2_666 1_555 2_556
O5 H26 H10 12.58(14) 2_666 1_555 2_666
O5 H26 O41 111.1(2) 2_666 1_555 2_556
O5 H26 H21 148.9(3) 2_666 1_555 1_555
O5 H26 N24 53.1(2) 2_666 1_555 1_555
O5 H26 C16 124.2(3) 2_666 1_555 1_555
O5 H26 C20 88.5(5) 2_666 1_555 1_555
H28 H27 N23 28.8(3) 1_555 1_555 1_555
C17 H27 H28 61.3(3) 1_555 1_555 1_555
C17 H27 N23 32.5(3) 1_555 1_555 1_555
H19 H27 C17 81.2(3) 1_555 1_555 1_555
H19 H27 H28 138.3(5) 1_555 1_555 1_555
H19 H27 N23 112.0(4) 1_555 1_555 1_555
O6 H27 H19 71.0(3) 1_555 1_555 1_555
O6 H27 C17 148.5(2) 1_555 1_555 1_555
O6 H27 H28 149.5(4) 1_555 1_555 1_555
O6 H27 N23 175.0(4) 1_555 1_555 1_555
C15 H27 O6 86.7(2) 1_555 1_555 1_555
C15 H27 H19 19.9(2) 1_555 1_555 1_555
C15 H27 C17 63.27(16) 1_555 1_555 1_555
C15 H27 H28 123.7(4) 1_555 1_555 1_555
C15 H27 N23 95.4(4) 1_555 1_555 1_555
C14 H27 C15 31.11(13) 1_555 1_555 1_555
C14 H27 O6 115.84(19) 1_555 1_555 1_555
C14 H27 H19 50.4(2) 1_555 1_555 1_555
C14 H27 C17 32.93(12) 1_555 1_555 1_555
C14 H27 H28 94.2(4) 1_555 1_555 1_555
C14 H27 N23 65.4(3) 1_555 1_555 1_555
N3 H27 C14 174.7(3) 1_555 1_555 1_555
N3 H27 C15 154.0(3) 1_555 1_555 1_555
N3 H27 O6 69.4(2) 1_555 1_555 1_555
N3 H27 H19 134.5(4) 1_555 1_555 1_555
N3 H27 C17 141.8(3) 1_555 1_555 1_555
N3 H27 H28 80.5(3) 1_555 1_555 1_555
N3 H27 N23 109.3(3) 1_555 1_555 1_555
C2 H27 N3 48.68(16) 1_555 1_555 1_555
C2 H27 C14 136.5(2) 1_555 1_555 1_555
C2 H27 C15 107.0(2) 1_555 1_555 1_555
C2 H27 O6 20.71(10) 1_555 1_555 1_555
C2 H27 H19 90.0(3) 1_555 1_555 1_555
C2 H27 C17 169.0(2) 1_555 1_555 1_555
C2 H27 H28 129.1(3) 1_555 1_555 1_555
C2 H27 N23 157.7(3) 1_555 1_555 1_555
C18 H27 C2 83.86(17) 1_455 1_555 1_555
C18 H27 N3 93.96(17) 1_455 1_555 1_555
C18 H27 C14 86.47(13) 1_455 1_555 1_555
C18 H27 C15 91.67(14) 1_455 1_555 1_555
C18 H27 O6 79.78(18) 1_455 1_555 1_555
C18 H27 H19 100.3(2) 1_455 1_555 1_555
C18 H27 C17 91.21(17) 1_455 1_555 1_555
C18 H27 H28 98.2(2) 1_455 1_555 1_555
C18 H27 N23 95.6(3) 1_455 1_555 1_555
H25 H27 C18 18.45(15) 1_455 1_555 1_455
H25 H27 C2 68.35(19) 1_455 1_555 1_555
H25 H27 N3 90.4(2) 1_455 1_555 1_555
H25 H27 C14 91.58(17) 1_455 1_555 1_555
H25 H27 C15 86.93(18) 1_455 1_555 1_555
H25 H27 O6 61.7(2) 1_455 1_555 1_555
H25 H27 H19 90.0(3) 1_455 1_555 1_555
H25 H27 C17 104.9(2) 1_455 1_555 1_555
H25 H27 H28 115.4(2) 1_455 1_555 1_555
H25 H27 N23 113.7(3) 1_455 1_555 1_555
O22 H27 H25 109.7(2) 1_555 1_555 1_455
O22 H27 C18 93.22(17) 1_555 1_555 1_455
O22 H27 C2 173.80(14) 1_555 1_555 1_555
O22 H27 N3 126.4(2) 1_555 1_555 1_555
O22 H27 C14 48.35(15) 1_555 1_555 1_555
O22 H27 C15 78.52(19) 1_555 1_555 1_555
O22 H27 O6 163.52(17) 1_555 1_555 1_555
O22 H27 H19 95.9(3) 1_555 1_555 1_555
O22 H27 C17 15.42(11) 1_555 1_555 1_555
O22 H27 H28 45.8(3) 1_555 1_555 1_555
O22 H27 N23 17.1(2) 1_555 1_555 1_555
C15 H27 O22 89.84(17) 1_455 1_555 1_555
C15 H27 H25 38.86(15) 1_455 1_555 1_455
C15 H27 C18 25.77(10) 1_455 1_555 1_455
C15 H27 C2 85.16(16) 1_455 1_555 1_555
C15 H27 N3 75.50(14) 1_455 1_555 1_555
C15 H27 C14 103.20(16) 1_455 1_555 1_555
C15 H27 C15 116.00(17) 1_455 1_555 1_555
C15 H27 O6 90.07(19) 1_455 1_555 1_555
C15 H27 H19 126.1(2) 1_455 1_555 1_555
C15 H27 C17 94.66(19) 1_455 1_555 1_555
C15 H27 H28 77.6(2) 1_455 1_555 1_555
C15 H27 N23 84.9(3) 1_455 1_555 1_555
H27 H28 N23 29.9(5) 1_555 1_555 1_555
C17 H28 H27 72.2(3) 1_555 1_555 1_555
C17 H28 N23 42.3(4) 1_555 1_555 1_555
O40 H28 C17 131.5(5) 1_555 1_555 1_555
O40 H28 H27 155.5(5) 1_555 1_555 1_555
O40 H28 N23 171.7(7) 1_555 1_555 1_555
O22 H28 O40 98.4(4) 1_555 1_555 1_555
O22 H28 C17 33.2(2) 1_555 1_555 1_555
O22 H28 H27 105.4(3) 1_555 1_555 1_555
O22 H28 N23 75.6(5) 1_555 1_555 1_555
H44 H28 O22 39.69(18) 1_555 1_555 1_555
H44 H28 O40 58.7(2) 1_555 1_555 1_555
H44 H28 C17 72.9(3) 1_555 1_555 1_555
H44 H28 H27 144.9(3) 1_555 1_555 1_555
H44 H28 N23 115.1(6) 1_555 1_555 1_555
H31 H28 H44 60.7(2) 1_655 1_555 1_555
H31 H28 O22 77.6(3) 1_655 1_555 1_555
H31 H28 O40 63.2(3) 1_655 1_555 1_555
H31 H28 C17 97.4(3) 1_655 1_555 1_555
H31 H28 H27 127.5(3) 1_655 1_555 1_555
H31 H28 N23 120.0(4) 1_655 1_555 1_555
N3 H28 H31 106.9(2) 1_555 1_555 1_655
N3 H28 H44 147.03(19) 1_555 1_555 1_555
N3 H28 O22 173.1(3) 1_555 1_555 1_555
N3 H28 O40 88.3(2) 1_555 1_555 1_555
N3 H28 C17 139.9(4) 1_555 1_555 1_555
N3 H28 H27 67.8(4) 1_555 1_555 1_555
N3 H28 N23 97.6(7) 1_555 1_555 1_555
C34 H28 N3 105.14(15) 1_555 1_555 1_555
C34 H28 H31 56.9(2) 1_555 1_555 1_655
C34 H28 H44 41.93(14) 1_555 1_555 1_555
C34 H28 O22 81.6(3) 1_555 1_555 1_555
C34 H28 O40 16.95(18) 1_555 1_555 1_555
C34 H28 C17 114.8(4) 1_555 1_555 1_555
C34 H28 H27 172.1(4) 1_555 1_555 1_555
C34 H28 N23 156.9(7) 1_555 1_555 1_555
O41 H28 C34 26.30(10) 1_555 1_555 1_555
O41 H28 N3 131.45(16) 1_555 1_555 1_555
O41 H28 H31 56.1(2) 1_555 1_555 1_655
O41 H28 H44 15.67(9) 1_555 1_555 1_555
O41 H28 O22 55.3(2) 1_555 1_555 1_555
O41 H28 O40 43.2(2) 1_555 1_555 1_555
O41 H28 C17 88.5(3) 1_555 1_555 1_555
O41 H28 H27 160.5(4) 1_555 1_555 1_555
O41 H28 N23 130.8(6) 1_555 1_555 1_555
C14 H28 O41 103.9(2) 1_555 1_555 1_555
C14 H28 C34 130.1(3) 1_555 1_555 1_555
C14 H28 N3 124.6(3) 1_555 1_555 1_555
C14 H28 H31 106.4(3) 1_555 1_555 1_655
C14 H28 H44 88.2(2) 1_555 1_555 1_555
C14 H28 O22 48.60(15) 1_555 1_555 1_555
C14 H28 O40 146.7(4) 1_555 1_555 1_555
C14 H28 C17 15.35(17) 1_555 1_555 1_555
C14 H28 H27 56.8(2) 1_555 1_555 1_555
C14 H28 N23 27.0(5) 1_555 1_555 1_555
H31 C29 H33 103.8(9) 1_555 1_555 1_555
C30 C29 H31 107.4(6) 1_555 1_555 1_555
C30 C29 H33 117.2(7) 1_555 1_555 1_555
C32 C29 C30 106.1(3) 1_555 1_555 1_555
C32 C29 H31 122.5(7) 1_555 1_555 1_555
C32 C29 H33 100.5(6) 1_555 1_555 1_555
H36 C29 C32 133.0(4) 1_555 1_555 1_555
H36 C29 C30 27.4(3) 1_555 1_555 1_555
H36 C29 H31 91.8(6) 1_555 1_555 1_555
H36 C29 H33 101.0(7) 1_555 1_555 1_555
H35 C29 H36 45.5(4) 1_555 1_555 1_555
H35 C29 C32 89.1(3) 1_555 1_555 1_555
H35 C29 C30 26.1(3) 1_555 1_555 1_555
H35 C29 H31 133.4(7) 1_555 1_555 1_555
H35 C29 H33 102.4(8) 1_555 1_555 1_555
H38 C29 H35 69.8(4) 1_555 1_555 1_555
H38 C29 H36 115.1(4) 1_555 1_555 1_555
H38 C29 C32 27.2(3) 1_555 1_555 1_555
H38 C29 C30 93.0(3) 1_555 1_555 1_555
H38 C29 H31 149.4(7) 1_555 1_555 1_555
H38 C29 H33 86.0(7) 1_555 1_555 1_555
H39 C29 H38 44.9(4) 1_555 1_555 1_555
H39 C29 H35 83.2(4) 1_555 1_555 1_555
H39 C29 H36 118.1(4) 1_555 1_555 1_555
H39 C29 C32 25.3(3) 1_555 1_555 1_555
H39 C29 C30 91.2(3) 1_555 1_555 1_555
H39 C29 H31 110.4(7) 1_555 1_555 1_555
H39 C29 H33 125.8(7) 1_555 1_555 1_555
C37 C29 H39 51.4(3) 1_555 1_555 1_555
C37 C29 H38 52.3(3) 1_555 1_555 1_555
C37 C29 H35 121.5(3) 1_555 1_555 1_555
C37 C29 H36 166.8(4) 1_555 1_555 1_555
C37 C29 C32 34.07(15) 1_555 1_555 1_555
C37 C29 C30 140.2(3) 1_555 1_555 1_555
C37 C29 H31 99.5(6) 1_555 1_555 1_555
C37 C29 H33 83.0(6) 1_555 1_555 1_555
C34 C29 C37 120.7(2) 1_555 1_555 1_555
C34 C29 H39 70.5(3) 1_555 1_555 1_555
C34 C29 H38 95.8(3) 1_555 1_555 1_555
C34 C29 H35 52.3(3) 1_555 1_555 1_555
C34 C29 H36 52.2(3) 1_555 1_555 1_555
C34 C29 C32 93.7(2) 1_555 1_555 1_555
C34 C29 C30 33.9(2) 1_555 1_555 1_555
C34 C29 H31 89.3(6) 1_555 1_555 1_555
C34 C29 H33 151.1(7) 1_555 1_555 1_555
O40 C29 C34 24.83(15) 1_555 1_555 1_555
O40 C29 C37 101.24(17) 1_555 1_555 1_555
O40 C29 H39 57.4(3) 1_555 1_555 1_555
O40 C29 H38 95.7(3) 1_555 1_555 1_555
O40 C29 H35 74.5(3) 1_555 1_555 1_555
O40 C29 H36 74.6(3) 1_555 1_555 1_555
O40 C29 C32 82.7(2) 1_555 1_555 1_555
O40 C29 C30 58.8(2) 1_555 1_555 1_555
O40 C29 H31 76.7(6) 1_555 1_555 1_555
O40 C29 H33 175.6(5) 1_555 1_555 1_555
O43 C29 O40 129.69(17) 1_555 1_555 1_555
O43 C29 C34 144.02(18) 1_555 1_555 1_555
O43 C29 C37 29.53(11) 1_555 1_555 1_555
O43 C29 H39 74.4(3) 1_555 1_555 1_555
O43 C29 H38 51.9(3) 1_555 1_555 1_555
O43 C29 H35 115.8(3) 1_555 1_555 1_555
O43 C29 H36 149.2(4) 1_555 1_555 1_555
O43 C29 C32 50.43(16) 1_555 1_555 1_555
O43 C29 C30 141.8(3) 1_555 1_555 1_555
O43 C29 H31 110.7(6) 1_555 1_555 1_555
O43 C29 H33 54.3(6) 1_555 1_555 1_555
H35 C30 H36 106.5(9) 1_555 1_555 1_555
C34 C30 H35 109.0(6) 1_555 1_555 1_555
C34 C30 H36 107.5(6) 1_555 1_555 1_555
C29 C30 C34 111.2(4) 1_555 1_555 1_555
C29 C30 H35 113.0(5) 1_555 1_555 1_555
C29 C30 H36 109.4(6) 1_555 1_555 1_555
H31 C30 C29 27.4(3) 1_555 1_555 1_555
H31 C30 C34 96.4(4) 1_555 1_555 1_555
H31 C30 H35 140.4(6) 1_555 1_555 1_555
H31 C30 H36 93.6(7) 1_555 1_555 1_555
H33 C30 H31 42.9(4) 1_555 1_555 1_555
H33 C30 C29 23.5(3) 1_555 1_555 1_555
H33 C30 C34 134.7(4) 1_555 1_555 1_555
H33 C30 H35 100.1(6) 1_555 1_555 1_555
H33 C30 H36 96.1(6) 1_555 1_555 1_555
C32 C30 H33 50.3(3) 1_555 1_555 1_555
C32 C30 H31 59.2(3) 1_555 1_555 1_555
C32 C30 C29 37.60(18) 1_555 1_555 1_555
C32 C30 C34 96.3(2) 1_555 1_555 1_555
C32 C30 H35 87.6(5) 1_555 1_555 1_555
C32 C30 H36 146.0(6) 1_555 1_555 1_555
O41 C30 C32 121.94(17) 1_555 1_555 1_555
O41 C30 H33 165.7(4) 1_555 1_555 1_555
O41 C30 H31 123.7(3) 1_555 1_555 1_555
O41 C30 C29 142.5(3) 1_555 1_555 1_555
O41 C30 C34 31.3(2) 1_555 1_555 1_555
O41 C30 H35 90.9(5) 1_555 1_555 1_555
O41 C30 H36 89.3(6) 1_555 1_555 1_555
O40 C30 O41 51.80(16) 1_555 1_555 1_555
O40 C30 C32 79.01(16) 1_555 1_555 1_555
O40 C30 H33 114.3(3) 1_555 1_555 1_555
O40 C30 H31 78.1(3) 1_555 1_555 1_555
O40 C30 C29 90.8(3) 1_555 1_555 1_555
O40 C30 C34 20.50(19) 1_555 1_555 1_555
O40 C30 H35 118.7(6) 1_555 1_555 1_555
O40 C30 H36 117.6(6) 1_555 1_555 1_555
H39 C30 O40 59.1(2) 1_555 1_555 1_555
H39 C30 O41 99.8(2) 1_555 1_555 1_555
H39 C30 C32 22.2(2) 1_555 1_555 1_555
H39 C30 H33 71.4(3) 1_555 1_555 1_555
H39 C30 H31 67.7(3) 1_555 1_555 1_555
H39 C30 C29 54.3(3) 1_555 1_555 1_555
H39 C30 C34 74.7(3) 1_555 1_555 1_555
H39 C30 H35 89.8(6) 1_555 1_555 1_555
H39 C30 H36 161.3(7) 1_555 1_555 1_555
H38 C30 H39 35.8(3) 1_555 1_555 1_555
H38 C30 O40 94.4(2) 1_555 1_555 1_555
H38 C30 O41 123.4(3) 1_555 1_555 1_555
H38 C30 C32 22.8(2) 1_555 1_555 1_555
H38 C30 H33 55.3(3) 1_555 1_555 1_555
H38 C30 H31 78.7(3) 1_555 1_555 1_555
H38 C30 C29 53.0(3) 1_555 1_555 1_555
H38 C30 C34 107.3(3) 1_555 1_555 1_555
H38 C30 H35 65.2(6) 1_555 1_555 1_555
H38 C30 H36 145.0(6) 1_555 1_555 1_555
H33 H31 C29 37.4(6) 1_555 1_555 1_555
C30 H31 H33 71.7(5) 1_555 1_555 1_555
C30 H31 C29 45.2(5) 1_555 1_555 1_555
C32 H31 C30 69.8(3) 1_555 1_555 1_555
C32 H31 H33 59.4(5) 1_555 1_555 1_555
C32 H31 C29 35.8(4) 1_555 1_555 1_555
H36 H31 C32 94.0(4) 1_555 1_555 1_555
H36 H31 C30 25.8(3) 1_555 1_555 1_555
H36 H31 H33 75.8(6) 1_555 1_555 1_555
H36 H31 C29 63.3(6) 1_555 1_555 1_555
C34 H31 H36 47.7(3) 1_555 1_555 1_555
C34 H31 C32 75.3(3) 1_555 1_555 1_555
C34 H31 C30 33.8(2) 1_555 1_555 1_555
C34 H31 H33 102.9(6) 1_555 1_555 1_555
C34 H31 C29 68.9(6) 1_555 1_555 1_555
H39 H31 C34 60.7(3) 1_555 1_555 1_555
H39 H31 H36 93.2(5) 1_555 1_555 1_555
H39 H31 C32 21.5(2) 1_555 1_555 1_555
H39 H31 C30 67.4(4) 1_555 1_555 1_555
H39 H31 H33 79.7(5) 1_555 1_555 1_555
H39 H31 C29 49.4(6) 1_555 1_555 1_555
O40 H31 H39 153.2(5) 1_455 1_555 1_555
O40 H31 C34 133.7(3) 1_455 1_555 1_555
O40 H31 H36 112.8(4) 1_455 1_555 1_555
O40 H31 C32 149.5(4) 1_455 1_555 1_555
O40 H31 C30 138.4(4) 1_455 1_555 1_555
O40 H31 H33 111.7(6) 1_455 1_555 1_555
O40 H31 C29 148.8(8) 1_455 1_555 1_555
C37 H31 O40 118.8(4) 1_555 1_555 1_455
C37 H31 H39 43.1(2) 1_555 1_555 1_555
C37 H31 C34 103.5(3) 1_555 1_555 1_555
C37 H31 H36 122.6(5) 1_555 1_555 1_555
C37 H31 C32 30.83(15) 1_555 1_555 1_555
C37 H31 C30 100.1(4) 1_555 1_555 1_555
C37 H31 H33 63.5(5) 1_555 1_555 1_555
C37 H31 C29 59.7(5) 1_555 1_555 1_555
H44 H31 C37 168.3(4) 1_455 1_555 1_555
H44 H31 O40 49.9(2) 1_455 1_555 1_455
H44 H31 H39 148.3(4) 1_455 1_555 1_555
H44 H31 C34 88.1(3) 1_455 1_555 1_555
H44 H31 H36 66.3(4) 1_455 1_555 1_555
H44 H31 C32 159.9(5) 1_455 1_555 1_555
H44 H31 C30 90.1(4) 1_455 1_555 1_555
H44 H31 H33 115.4(6) 1_455 1_555 1_555
H44 H31 C29 127.3(7) 1_455 1_555 1_555
C34 H31 H44 43.45(16) 1_455 1_555 1_455
C34 H31 C37 125.4(3) 1_455 1_555 1_555
C34 H31 O40 26.11(17) 1_455 1_555 1_455
C34 H31 H39 168.0(4) 1_455 1_555 1_555
C34 H31 C34 130.0(3) 1_455 1_555 1_555
C34 H31 H36 92.5(4) 1_455 1_555 1_555
C34 H31 C32 147.3(4) 1_455 1_555 1_555
C34 H31 C30 117.7(4) 1_455 1_555 1_555
C34 H31 H33 91.5(5) 1_455 1_555 1_555
C34 H31 C29 125.3(7) 1_455 1_555 1_555
O41 H31 C34 28.90(13) 1_455 1_555 1_455
O41 H31 H44 20.33(16) 1_455 1_555 1_455
O41 H31 C37 151.3(4) 1_455 1_555 1_555
O41 H31 O40 46.1(2) 1_455 1_555 1_455
O41 H31 H39 159.8(5) 1_455 1_555 1_555
O41 H31 C34 101.3(3) 1_455 1_555 1_555
O41 H31 H36 66.8(3) 1_455 1_555 1_555
O41 H31 C32 153.6(5) 1_455 1_555 1_555
O41 H31 C30 92.6(3) 1_455 1_555 1_555
O41 H31 H33 97.1(6) 1_455 1_555 1_555
O41 H31 C29 118.1(7) 1_455 1_555 1_555
H35 H31 O41 99.5(3) 1_555 1_555 1_455
H35 H31 C34 121.0(4) 1_555 1_555 1_455
H35 H31 H44 100.5(4) 1_555 1_555 1_455
H35 H31 C37 89.0(3) 1_555 1_555 1_555
H35 H31 O40 145.3(4) 1_555 1_555 1_455
H35 H31 H39 61.5(4) 1_555 1_555 1_555
H35 H31 C34 43.2(3) 1_555 1_555 1_555
H35 H31 H36 34.3(3) 1_555 1_555 1_555
H35 H31 C32 59.7(3) 1_555 1_555 1_555
H35 H31 C30 13.0(2) 1_555 1_555 1_555
H35 H31 H33 60.2(5) 1_555 1_555 1_555
H35 H31 C29 32.3(5) 1_555 1_555 1_555
H28 H31 H35 138.4(4) 1_455 1_555 1_555
H28 H31 O41 66.9(3) 1_455 1_555 1_455
H28 H31 C34 65.2(2) 1_455 1_555 1_455
H28 H31 H44 53.3(3) 1_455 1_555 1_455
H28 H31 C37 122.4(4) 1_455 1_555 1_555
H28 H31 O40 43.48(18) 1_455 1_555 1_455
H28 H31 H39 121.9(4) 1_455 1_555 1_555
H28 H31 C34 98.9(3) 1_455 1_555 1_555
H28 H31 H36 111.8(4) 1_455 1_555 1_555
H28 H31 C32 139.4(4) 1_455 1_555 1_555
H28 H31 C30 125.5(4) 1_455 1_555 1_555
H28 H31 H33 155.2(7) 1_455 1_555 1_555
H28 H31 C29 167.2(8) 1_455 1_555 1_555
O40 H31 H28 83.1(3) 1_555 1_555 1_455
O40 H31 H35 66.1(3) 1_555 1_555 1_555
O40 H31 O41 113.4(3) 1_555 1_555 1_455
O40 H31 C34 137.4(3) 1_555 1_555 1_455
O40 H31 H44 95.0(3) 1_555 1_555 1_455
O40 H31 C37 95.1(3) 1_555 1_555 1_555
O40 H31 O40 125.7(3) 1_555 1_555 1_455
O40 H31 H39 54.6(3) 1_555 1_555 1_555
O40 H31 C34 25.89(17) 1_555 1_555 1_555
O40 H31 H36 72.9(4) 1_555 1_555 1_555
O40 H31 C32 74.9(3) 1_555 1_555 1_555
O40 H31 C30 58.8(3) 1_555 1_555 1_555
O40 H31 H33 121.4(6) 1_555 1_555 1_555
O40 H31 C29 84.1(7) 1_555 1_555 1_555
H38 H31 O40 80.4(3) 1_555 1_555 1_555
H38 H31 H28 154.0(4) 1_555 1_555 1_455
H38 H31 H35 48.7(3) 1_555 1_555 1_555
H38 H31 O41 138.6(4) 1_555 1_555 1_455
H38 H31 C34 138.4(4) 1_555 1_555 1_455
H38 H31 H44 148.1(5) 1_555 1_555 1_455
H38 H31 C37 40.4(2) 1_555 1_555 1_555
H38 H31 O40 152.1(4) 1_555 1_555 1_455
H38 H31 H39 32.8(3) 1_555 1_555 1_555
H38 H31 C34 74.0(3) 1_555 1_555 1_555
H38 H31 H36 82.3(4) 1_555 1_555 1_555
H38 H31 C32 15.0(2) 1_555 1_555 1_555
H38 H31 C30 60.3(3) 1_555 1_555 1_555
H38 H31 H33 47.1(5) 1_555 1_555 1_555
H38 H31 C29 21.2(5) 1_555 1_555 1_555
H39 H31 H38 101.4(4) 1_455 1_555 1_555
H39 H31 O40 157.1(4) 1_455 1_555 1_555
H39 H31 H28 86.3(3) 1_455 1_555 1_455
H39 H31 H35 131.9(4) 1_455 1_555 1_555
H39 H31 O41 80.4(3) 1_455 1_555 1_455
H39 H31 C34 52.1(2) 1_455 1_555 1_455
H39 H31 H44 94.8(3) 1_455 1_555 1_455
H39 H31 C37 73.7(3) 1_455 1_555 1_555
H39 H31 O40 50.7(2) 1_455 1_555 1_455
H39 H31 H39 116.7(4) 1_455 1_555 1_555
H39 H31 C34 174.8(4) 1_455 1_555 1_555
H39 H31 H36 130.0(5) 1_455 1_555 1_555
H39 H31 C32 101.0(3) 1_455 1_555 1_555
H39 H31 C30 141.7(5) 1_455 1_555 1_555
H39 H31 H33 72.0(5) 1_455 1_555 1_555
H39 H31 C29 105.9(7) 1_455 1_555 1_555
H38 C32 H39 106.9(8) 1_555 1_555 1_555
C37 C32 H38 109.8(5) 1_555 1_555 1_555
C37 C32 H39 109.8(7) 1_555 1_555 1_555
C29 C32 C37 107.3(2) 1_555 1_555 1_555
C29 C32 H38 109.9(6) 1_555 1_555 1_555
C29 C32 H39 113.1(6) 1_555 1_555 1_555
H33 C32 C29 28.4(3) 1_555 1_555 1_555
H33 C32 C37 92.1(3) 1_555 1_555 1_555
H33 C32 H38 94.0(7) 1_555 1_555 1_555
H33 C32 H39 141.5(7) 1_555 1_555 1_555
H31 C32 H33 41.7(4) 1_555 1_555 1_555
H31 C32 C29 21.6(3) 1_555 1_555 1_555
H31 C32 C37 93.8(3) 1_555 1_555 1_555
H31 C32 H38 131.4(6) 1_555 1_555 1_555
H31 C32 H39 103.7(7) 1_555 1_555 1_555
O43 C32 H31 99.0(3) 1_555 1_555 1_555
O43 C32 H33 73.1(3) 1_555 1_555 1_555
O43 C32 C29 99.3(2) 1_555 1_555 1_555
O43 C32 C37 37.34(18) 1_555 1_555 1_555
O43 C32 H38 79.3(6) 1_555 1_555 1_555
O43 C32 H39 141.5(6) 1_555 1_555 1_555
C30 C32 O43 127.59(17) 1_555 1_555 1_555
C30 C32 H31 51.0(3) 1_555 1_555 1_555
C30 C32 H33 56.1(3) 1_555 1_555 1_555
C30 C32 C29 36.26(19) 1_555 1_555 1_555
C30 C32 C37 143.49(17) 1_555 1_555 1_555
C30 C32 H38 91.5(5) 1_555 1_555 1_555
C30 C32 H39 90.7(6) 1_555 1_555 1_555
O42 C32 C30 141.14(16) 1_555 1_555 1_555
O42 C32 O43 56.19(15) 1_555 1_555 1_555
O42 C32 H31 90.7(3) 1_555 1_555 1_555
O42 C32 H33 102.1(3) 1_555 1_555 1_555
O42 C32 C29 109.0(2) 1_555 1_555 1_555
O42 C32 C37 18.85(17) 1_555 1_555 1_555
O42 C32 H38 124.2(5) 1_555 1_555 1_555
O42 C32 H39 92.5(6) 1_555 1_555 1_555
H35 C32 O42 163.2(2) 1_555 1_555 1_555
H35 C32 C30 22.8(2) 1_555 1_555 1_555
H35 C32 O43 123.9(3) 1_555 1_555 1_555
H35 C32 H31 72.5(3) 1_555 1_555 1_555
H35 C32 H33 64.6(4) 1_555 1_555 1_555
H35 C32 C29 54.3(3) 1_555 1_555 1_555
H35 C32 C37 156.2(3) 1_555 1_555 1_555
H35 C32 H38 69.2(6) 1_555 1_555 1_555
H35 C32 H39 92.7(6) 1_555 1_555 1_555
C34 C32 H35 42.1(2) 1_555 1_555 1_555
C34 C32 O42 129.31(17) 1_555 1_555 1_555
C34 C32 C30 29.30(11) 1_555 1_555 1_555
C34 C32 O43 154.27(14) 1_555 1_555 1_555
C34 C32 H31 58.4(3) 1_555 1_555 1_555
C34 C32 H33 81.4(3) 1_555 1_555 1_555
C34 C32 C29 55.11(19) 1_555 1_555 1_555
C34 C32 C37 144.2(2) 1_555 1_555 1_555
C34 C32 H38 105.7(5) 1_555 1_555 1_555
C34 C32 H39 62.2(6) 1_555 1_555 1_555
O40 C32 C34 23.53(13) 1_555 1_555 1_555
O40 C32 H35 65.3(2) 1_555 1_555 1_555
O40 C32 O42 108.46(18) 1_555 1_555 1_555
O40 C32 C30 51.79(13) 1_555 1_555 1_555
O40 C32 O43 157.21(15) 1_555 1_555 1_555
O40 C32 H31 62.2(3) 1_555 1_555 1_555
O40 C32 H33 96.6(3) 1_555 1_555 1_555
O40 C32 C29 68.20(19) 1_555 1_555 1_555
O40 C32 C37 126.1(2) 1_555 1_555 1_555
O40 C32 H38 122.4(6) 1_555 1_555 1_555
O40 C32 H39 44.9(6) 1_555 1_555 1_555
H31 H33 C29 38.8(6) 1_555 1_555 1_555
C32 H33 H31 78.9(5) 1_555 1_555 1_555
C32 H33 C29 51.1(5) 1_555 1_555 1_555
C30 H33 C32 73.6(3) 1_555 1_555 1_555
C30 H33 H31 65.4(5) 1_555 1_555 1_555
C30 H33 C29 39.3(5) 1_555 1_555 1_555
H38 H33 C30 75.1(4) 1_555 1_555 1_555
H38 H33 C32 27.1(3) 1_555 1_555 1_555
H38 H33 H31 103.8(6) 1_555 1_555 1_555
H38 H33 C29 69.5(6) 1_555 1_555 1_555
H36 H33 H38 97.8(5) 1_555 1_555 1_555
H36 H33 C30 24.4(3) 1_555 1_555 1_555
H36 H33 C32 97.8(4) 1_555 1_555 1_555
H36 H33 H31 67.2(5) 1_555 1_555 1_555
H36 H33 C29 56.5(6) 1_555 1_555 1_555
C37 H33 H36 129.4(4) 1_555 1_555 1_555
C37 H33 H38 49.9(3) 1_555 1_555 1_555
C37 H33 C30 106.4(4) 1_555 1_555 1_555
C37 H33 C32 34.68(19) 1_555 1_555 1_555
C37 H33 H31 82.8(6) 1_555 1_555 1_555
C37 H33 C29 74.4(6) 1_555 1_555 1_555
H35 H33 C37 104.8(4) 1_555 1_555 1_555
H35 H33 H36 38.3(3) 1_555 1_555 1_555
H35 H33 H38 61.1(4) 1_555 1_555 1_555
H35 H33 C30 23.5(3) 1_555 1_555 1_555
H35 H33 C32 70.3(4) 1_555 1_555 1_555
H35 H33 H31 88.0(6) 1_555 1_555 1_555
H35 H33 C29 55.8(6) 1_555 1_555 1_555
O43 H33 H35 119.0(4) 1_555 1_555 1_555
O43 H33 C37 34.89(15) 1_555 1_555 1_555
O43 H33 H36 156.3(5) 1_555 1_555 1_555
O43 H33 H38 58.6(3) 1_555 1_555 1_555
O43 H33 C30 132.6(4) 1_555 1_555 1_555
O43 H33 C32 60.8(3) 1_555 1_555 1_555
O43 H33 H31 114.1(6) 1_555 1_555 1_555
O43 H33 C29 108.4(7) 1_555 1_555 1_555
H39 H33 O43 72.8(3) 1_555 1_555 1_555
H39 H33 H35 64.2(4) 1_555 1_555 1_555
H39 H33 C37 43.3(2) 1_555 1_555 1_555
H39 H33 H36 86.9(4) 1_555 1_555 1_555
H39 H33 H38 35.7(3) 1_555 1_555 1_555
H39 H33 C30 63.2(3) 1_555 1_555 1_555
H39 H33 C32 12.8(2) 1_555 1_555 1_555
H39 H33 H31 68.3(5) 1_555 1_555 1_555
H39 H33 C29 38.3(5) 1_555 1_555 1_555
H38 H33 H39 146.1(4) 2_357 1_555 1_555
H38 H33 O43 88.4(3) 2_357 1_555 1_555
H38 H33 H35 104.1(4) 2_357 1_555 1_555
H38 H33 C37 123.3(4) 2_357 1_555 1_555
H38 H33 H36 102.8(4) 2_357 1_555 1_555
H38 H33 H38 110.4(4) 2_357 1_555 1_555
H38 H33 C30 118.9(5) 2_357 1_555 1_555
H38 H33 C32 135.6(5) 2_357 1_555 1_555
H38 H33 H31 145.5(6) 2_357 1_555 1_555
H38 H33 C29 158.2(9) 2_357 1_555 1_555
H39 H33 H38 83.1(3) 1_455 1_555 2_357
H39 H33 H39 115.5(5) 1_455 1_555 1_555
H39 H33 O43 71.5(3) 1_455 1_555 1_555
H39 H33 H35 166.9(5) 1_455 1_555 1_555
H39 H33 C37 79.3(3) 1_455 1_555 1_555
H39 H33 H36 130.0(5) 1_455 1_555 1_555
H39 H33 H38 127.1(5) 1_455 1_555 1_555
H39 H33 C30 143.5(5) 1_455 1_555 1_555
H39 H33 C32 112.3(5) 1_455 1_555 1_555
H39 H33 H31 80.1(6) 1_455 1_555 1_555
H39 H33 C29 115.0(8) 1_455 1_555 1_555
H33 H33 H39 109.0(5) 2_357 1_555 1_455
H33 H33 H38 43.5(3) 2_357 1_555 2_357
H33 H33 H39 102.6(5) 2_357 1_555 1_555
H33 H33 O43 65.8(3) 2_357 1_555 1_555
H33 H33 H35 83.4(5) 2_357 1_555 1_555
H33 H33 C37 93.8(4) 2_357 1_555 1_555
H33 H33 H36 108.5(6) 2_357 1_555 1_555
H33 H33 H38 66.9(4) 2_357 1_555 1_555
H33 H33 C30 106.6(5) 2_357 1_555 1_555
H33 H33 C32 92.7(4) 2_357 1_555 1_555
H33 H33 H31 169.6(8) 2_357 1_555 1_555
H33 H33 C29 130.8(9) 2_357 1_555 1_555
O43 H33 H33 49.3(3) 2_357 1_555 2_357
O43 H33 H39 125.9(4) 2_357 1_555 1_455
O43 H33 H38 45.8(2) 2_357 1_555 2_357
O43 H33 H39 117.6(4) 2_357 1_555 1_555
O43 H33 O43 115.1(4) 2_357 1_555 1_555
O43 H33 H35 58.9(3) 2_357 1_555 1_555
O43 H33 C37 138.3(4) 2_357 1_555 1_555
O43 H33 H36 63.5(3) 2_357 1_555 1_555
O43 H33 H38 92.5(4) 2_357 1_555 1_555
O43 H33 C30 73.8(3) 2_357 1_555 1_555
O43 H33 C32 116.9(4) 2_357 1_555 1_555
O43 H33 H31 129.6(6) 2_357 1_555 1_555
O43 H33 C29 112.8(8) 2_357 1_555 1_555
H35 H33 O43 75.5(3) 1_455 1_555 2_357
H35 H33 H33 91.8(4) 1_455 1_555 2_357
H35 H33 H39 54.0(3) 1_455 1_555 1_455
H35 H33 H38 48.4(3) 1_455 1_555 2_357
H35 H33 H39 164.9(5) 1_455 1_555 1_555
H35 H33 O43 109.8(3) 1_455 1_555 1_555
H35 H33 H35 123.1(5) 1_455 1_555 1_555
H35 H33 C37 132.0(4) 1_455 1_555 1_555
H35 H33 H36 93.0(4) 1_455 1_555 1_555
H35 H33 H38 158.3(5) 1_455 1_555 1_555
H35 H33 C30 117.4(4) 1_455 1_555 1_555
H35 H33 C32 166.3(5) 1_455 1_555 1_555
H35 H33 H31 97.8(6) 1_455 1_555 1_555
H35 H33 C29 131.7(7) 1_455 1_555 1_555
O41 C34 O40 108.1(3) 1_555 1_555 1_555
C30 C34 O41 116.4(4) 1_555 1_555 1_555
C30 C34 O40 135.5(3) 1_555 1_555 1_555
H36 C34 C30 28.5(3) 1_555 1_555 1_555
H36 C34 O41 99.2(4) 1_555 1_555 1_555
H36 C34 O40 144.0(4) 1_555 1_555 1_555
H35 C34 H36 47.1(4) 1_555 1_555 1_555
H35 C34 C30 28.0(3) 1_555 1_555 1_555
H35 C34 O41 99.7(4) 1_555 1_555 1_555
H35 C34 O40 143.5(3) 1_555 1_555 1_555
H44 C34 H35 122.5(4) 1_555 1_555 1_555
H44 C34 H36 121.7(4) 1_555 1_555 1_555
H44 C34 C30 141.6(4) 1_555 1_555 1_555
H44 C34 O41 25.2(4) 1_555 1_555 1_555
H44 C34 O40 82.9(3) 1_555 1_555 1_555
C29 C34 H44 175.8(3) 1_555 1_555 1_555
C29 C34 H35 55.2(3) 1_555 1_555 1_555
C29 C34 H36 54.1(3) 1_555 1_555 1_555
C29 C34 C30 34.8(2) 1_555 1_555 1_555
C29 C34 O41 151.1(3) 1_555 1_555 1_555
C29 C34 O40 100.7(2) 1_555 1_555 1_555
H31 C34 C29 21.8(2) 1_555 1_555 1_555
H31 C34 H44 158.0(3) 1_555 1_555 1_555
H31 C34 H35 74.8(4) 1_555 1_555 1_555
H31 C34 H36 58.0(4) 1_555 1_555 1_555
H31 C34 C30 49.9(3) 1_555 1_555 1_555
H31 C34 O41 153.8(3) 1_555 1_555 1_555
H31 C34 O40 89.0(3) 1_555 1_555 1_555
H39 C34 H31 60.1(3) 1_555 1_555 1_555
H39 C34 C29 49.4(2) 1_555 1_555 1_555
H39 C34 H44 134.4(3) 1_555 1_555 1_555
H39 C34 H35 72.6(3) 1_555 1_555 1_555
H39 C34 H36 100.2(3) 1_555 1_555 1_555
H39 C34 C30 73.2(3) 1_555 1_555 1_555
H39 C34 O41 143.7(2) 1_555 1_555 1_555
H39 C34 O40 71.1(3) 1_555 1_555 1_555
H31 C34 H39 70.2(3) 1_655 1_555 1_555
H31 C34 H31 130.0(3) 1_655 1_555 1_555
H31 C34 C29 117.3(2) 1_655 1_555 1_555
H31 C34 H44 65.7(2) 1_655 1_555 1_555
H31 C34 H35 95.9(3) 1_655 1_555 1_555
H31 C34 H36 141.9(4) 1_655 1_555 1_555
H31 C34 C30 120.7(2) 1_655 1_555 1_555
H31 C34 O41 75.6(2) 1_655 1_555 1_555
H31 C34 O40 69.6(2) 1_655 1_555 1_555
C32 C34 H31 86.40(18) 1_555 1_555 1_655
C32 C34 H39 19.4(2) 1_555 1_555 1_555
C32 C34 H31 46.34(19) 1_555 1_555 1_555
C32 C34 C29 31.22(11) 1_555 1_555 1_555
C32 C34 H44 152.11(17) 1_555 1_555 1_555
C32 C34 H35 58.9(3) 1_555 1_555 1_555
C32 C34 H36 80.8(3) 1_555 1_555 1_555
C32 C34 C30 54.37(16) 1_555 1_555 1_555
C32 C34 O41 150.7(2) 1_555 1_555 1_555
C32 C34 O40 86.3(2) 1_555 1_555 1_555
H28 C34 C32 110.19(18) 1_555 1_555 1_555
H28 C34 H31 57.9(2) 1_555 1_555 1_655
H28 C34 H39 92.1(3) 1_555 1_555 1_555
H28 C34 H31 116.7(3) 1_555 1_555 1_555
H28 C34 C29 129.2(2) 1_555 1_555 1_555
H28 C34 H44 54.6(3) 1_555 1_555 1_555
H28 C34 H35 153.4(3) 1_555 1_555 1_555
H28 C34 H36 159.6(3) 1_555 1_555 1_555
H28 C34 C30 163.6(3) 1_555 1_555 1_555
H28 C34 O41 79.7(2) 1_555 1_555 1_555
H28 C34 O40 28.59(19) 1_555 1_555 1_555
H36 H35 C30 36.7(5) 1_555 1_555 1_555
C34 H35 H36 65.9(5) 1_555 1_555 1_555
C34 H35 C30 43.0(4) 1_555 1_555 1_555
C29 H35 C34 72.4(4) 1_555 1_555 1_555
C29 H35 H36 65.8(5) 1_555 1_555 1_555
C29 H35 C30 40.9(4) 1_555 1_555 1_555
H38 H35 C29 55.6(3) 1_555 1_555 1_555
H38 H35 C34 99.3(5) 1_555 1_555 1_555
H38 H35 H36 121.2(7) 1_555 1_555 1_555
H38 H35 C30 92.6(7) 1_555 1_555 1_555
H33 H35 H38 55.1(4) 1_555 1_555 1_555
H33 H35 C29 21.8(3) 1_555 1_555 1_555
H33 H35 C34 93.4(4) 1_555 1_555 1_555
H33 H35 H36 68.8(5) 1_555 1_555 1_555
H33 H35 C30 56.4(5) 1_555 1_555 1_555
H38 H35 H33 112.6(5) 2_457 1_555 1_555
H38 H35 H38 73.0(4) 2_457 1_555 1_555
H38 H35 C29 125.6(5) 2_457 1_555 1_555
H38 H35 C34 137.9(5) 2_457 1_555 1_555
H38 H35 H36 153.4(7) 2_457 1_555 1_555
H38 H35 C30 165.6(7) 2_457 1_555 1_555
C32 H35 H38 96.1(4) 1_555 1_555 2_457
C32 H35 H33 45.1(3) 1_555 1_555 1_555
C32 H35 H38 23.5(3) 1_555 1_555 1_555
C32 H35 C29 36.57(19) 1_555 1_555 1_555
C32 H35 C34 79.1(3) 1_555 1_555 1_555
C32 H35 H36 101.5(6) 1_555 1_555 1_555
C32 H35 C30 69.6(5) 1_555 1_555 1_555
O41 H35 C32 108.6(4) 1_555 1_555 1_555
O41 H35 H38 121.3(5) 1_555 1_555 2_457
O41 H35 H33 122.7(4) 1_555 1_555 1_555
O41 H35 H38 124.7(5) 1_555 1_555 1_555
O41 H35 C29 103.1(4) 1_555 1_555 1_555
O41 H35 C34 31.74(19) 1_555 1_555 1_555
O41 H35 H36 71.4(5) 1_555 1_555 1_555
O41 H35 C30 66.9(5) 1_555 1_555 1_555
H45 H35 O41 120.0(3) 2_357 1_555 1_555
H45 H35 C32 128.1(4) 2_357 1_555 1_555
H45 H35 H38 74.4(3) 2_357 1_555 2_457
H45 H35 H33 90.9(4) 2_357 1_555 1_555
H45 H35 H38 115.3(4) 2_357 1_555 1_555
H45 H35 C29 110.6(4) 2_357 1_555 1_555
H45 H35 C34 140.1(4) 2_357 1_555 1_555
H45 H35 H36 79.1(5) 2_357 1_555 1_555
H45 H35 C30 112.9(7) 2_357 1_555 1_555
O43 H35 H45 20.53(14) 2_357 1_555 2_357
O43 H35 O41 137.1(4) 2_357 1_555 1_555
O43 H35 C32 107.6(3) 2_357 1_555 1_555
O43 H35 H38 76.1(3) 2_357 1_555 2_457
O43 H35 H33 71.8(3) 2_357 1_555 1_555
O43 H35 H38 97.2(4) 2_357 1_555 1_555
O43 H35 C29 92.7(4) 2_357 1_555 1_555
O43 H35 C34 145.4(4) 2_357 1_555 1_555
O43 H35 H36 79.6(5) 2_357 1_555 1_555
O43 H35 C30 106.2(6) 2_357 1_555 1_555
H39 H35 O43 128.2(4) 1_555 1_555 2_357
H39 H35 H45 148.4(4) 1_555 1_555 2_357
H39 H35 O41 90.5(4) 1_555 1_555 1_555
H39 H35 C32 20.7(2) 1_555 1_555 1_555
H39 H35 H38 97.9(4) 1_555 1_555 2_457
H39 H35 H33 63.3(4) 1_555 1_555 1_555
H39 H35 H38 35.3(3) 1_555 1_555 1_555
H39 H35 C29 48.9(3) 1_555 1_555 1_555
H39 H35 C34 64.1(3) 1_555 1_555 1_555
H39 H35 H36 105.6(6) 1_555 1_555 1_555
H39 H35 C30 69.3(6) 1_555 1_555 1_555
H31 H35 H39 55.4(3) 1_555 1_555 1_555
H31 H35 O43 96.7(4) 1_555 1_555 2_357
H31 H35 H45 111.5(4) 1_555 1_555 2_357
H31 H35 O41 91.0(3) 1_555 1_555 1_555
H31 H35 C32 47.8(2) 1_555 1_555 1_555
H31 H35 H38 139.9(4) 1_555 1_555 2_457
H31 H35 H33 31.8(3) 1_555 1_555 1_555
H31 H35 H38 68.8(4) 1_555 1_555 1_555
H31 H35 C29 14.3(2) 1_555 1_555 1_555
H31 H35 C34 62.0(3) 1_555 1_555 1_555
H31 H35 H36 53.7(5) 1_555 1_555 1_555
H31 H35 C30 26.6(4) 1_555 1_555 1_555
H9 H35 H31 134.7(4) 1_545 1_555 1_555
H9 H35 H39 151.6(4) 1_545 1_555 1_555
H9 H35 O43 79.9(3) 1_545 1_555 2_357
H9 H35 H45 59.4(2) 1_545 1_555 2_357
H9 H35 O41 65.3(3) 1_545 1_555 1_555
H9 H35 C32 172.2(4) 1_545 1_555 1_555
H9 H35 H38 83.7(4) 1_545 1_555 2_457
H9 H35 H33 141.9(4) 1_545 1_555 1_555
H9 H35 H38 156.4(5) 1_545 1_555 1_555
H9 H35 C29 147.4(4) 1_545 1_555 1_555
H9 H35 C34 95.9(3) 1_545 1_555 1_555
H9 H35 H36 81.6(5) 1_545 1_555 1_555
H9 H35 C30 110.7(6) 1_545 1_555 1_555
O40 H35 H9 108.4(3) 1_555 1_555 1_545
O40 H35 H31 57.4(3) 1_555 1_555 1_555
O40 H35 H39 50.3(3) 1_555 1_555 1_555
O40 H35 O43 151.1(4) 1_555 1_555 2_357
O40 H35 H45 152.5(4) 1_555 1_555 2_357
O40 H35 O41 43.11(19) 1_555 1_555 1_555
O40 H35 C32 66.0(2) 1_555 1_555 1_555
O40 H35 H38 131.4(4) 1_555 1_555 2_457
O40 H35 H33 86.9(4) 1_555 1_555 1_555
O40 H35 H38 85.5(4) 1_555 1_555 1_555
O40 H35 C29 65.2(3) 1_555 1_555 1_555
O40 H35 C34 13.84(16) 1_555 1_555 1_555
O40 H35 H36 74.6(5) 1_555 1_555 1_555
O40 H35 C30 44.9(5) 1_555 1_555 1_555
H33 H35 O40 68.5(3) 1_655 1_555 1_555
H33 H35 H9 94.9(3) 1_655 1_555 1_545
H33 H35 H31 113.8(4) 1_655 1_555 1_555
H33 H35 H39 61.5(3) 1_655 1_555 1_555
H33 H35 O43 139.6(4) 1_655 1_555 2_357
H33 H35 H45 133.1(4) 1_655 1_555 2_357
H33 H35 O41 70.8(3) 1_655 1_555 1_555
H33 H35 C32 78.0(3) 1_655 1_555 1_555
H33 H35 H38 63.5(4) 1_655 1_555 2_457
H33 H35 H33 123.1(5) 1_655 1_555 1_555
H33 H35 H38 71.9(4) 1_655 1_555 1_555
H33 H35 C29 110.3(4) 1_655 1_555 1_555
H33 H35 C34 74.7(3) 1_655 1_555 1_555
H33 H35 H36 139.7(6) 1_655 1_555 1_555
H33 H35 C30 112.9(7) 1_655 1_555 1_555
H35 H36 C30 36.8(5) 1_555 1_555 1_555
C34 H36 H35 67.1(5) 1_555 1_555 1_555
C34 H36 C30 44.0(5) 1_555 1_555 1_555
C29 H36 C34 73.7(3) 1_555 1_555 1_555
C29 H36 H35 68.7(5) 1_555 1_555 1_555
C29 H36 C30 43.2(5) 1_555 1_555 1_555
H31 H36 C29 24.9(3) 1_555 1_555 1_555
H31 H36 C34 74.3(4) 1_555 1_555 1_555
H31 H36 H35 92.1(6) 1_555 1_555 1_555
H31 H36 C30 60.6(6) 1_555 1_555 1_555
H33 H36 H31 37.1(4) 1_555 1_555 1_555
H33 H36 C29 22.5(3) 1_555 1_555 1_555
H33 H36 C34 95.7(4) 1_555 1_555 1_555
H33 H36 H35 72.8(5) 1_555 1_555 1_555
H33 H36 C30 59.5(6) 1_555 1_555 1_555
O41 H36 H33 126.3(4) 1_555 1_555 1_555
O41 H36 H31 105.6(4) 1_555 1_555 1_555
O41 H36 C29 105.2(4) 1_555 1_555 1_555
O41 H36 C34 32.1(2) 1_555 1_555 1_555
O41 H36 H35 73.2(5) 1_555 1_555 1_555
O41 H36 C30 68.3(6) 1_555 1_555 1_555
H44 H36 O41 108.1(4) 1_455 1_555 1_555
H44 H36 H33 88.9(4) 1_455 1_555 1_555
H44 H36 H31 64.5(4) 1_455 1_555 1_555
H44 H36 C29 88.7(4) 1_455 1_555 1_555
H44 H36 C34 100.9(4) 1_455 1_555 1_555
H44 H36 H35 156.3(6) 1_455 1_555 1_555
H44 H36 C30 120.6(8) 1_455 1_555 1_555
O41 H36 H44 20.14(15) 1_455 1_555 1_455
O41 H36 O41 128.0(4) 1_455 1_555 1_555
O41 H36 H33 78.9(3) 1_455 1_555 1_555
O41 H36 H31 65.7(3) 1_455 1_555 1_555
O41 H36 C29 86.0(4) 1_455 1_555 1_555
O41 H36 C34 119.0(5) 1_455 1_555 1_555
O41 H36 H35 151.7(6) 1_455 1_555 1_555
O41 H36 C30 126.3(7) 1_455 1_555 1_555
H45 H36 O41 109.8(3) 2_357 1_555 1_455
H45 H36 H44 128.1(4) 2_357 1_555 1_455
H45 H36 O41 115.0(4) 2_357 1_555 1_555
H45 H36 H33 88.2(4) 2_357 1_555 1_555
H45 H36 H31 125.1(5) 2_357 1_555 1_555
H45 H36 C29 105.9(4) 2_357 1_555 1_555
H45 H36 C34 130.9(4) 2_357 1_555 1_555
H45 H36 H35 67.6(5) 2_357 1_555 1_555
H45 H36 C30 101.7(7) 2_357 1_555 1_555
O43 H36 H45 19.34(13) 2_357 1_555 2_357
O43 H36 O41 100.0(3) 2_357 1_555 1_455
O43 H36 H44 120.0(3) 2_357 1_555 1_455
O43 H36 O41 130.2(4) 2_357 1_555 1_555
O43 H36 H33 69.6(4) 2_357 1_555 1_555
O43 H36 H31 106.0(4) 2_357 1_555 1_555
O43 H36 C29 88.9(4) 2_357 1_555 1_555
O43 H36 C34 135.2(4) 2_357 1_555 1_555
O43 H36 H35 68.1(5) 2_357 1_555 1_555
O43 H36 C30 95.8(7) 2_357 1_555 1_555
O40 H36 O43 141.5(3) 1_555 1_555 2_357
O40 H36 H45 142.3(4) 1_555 1_555 2_357
O40 H36 O41 106.2(3) 1_555 1_555 1_455
O40 H36 H44 89.3(3) 1_555 1_555 1_455
O40 H36 O41 43.38(19) 1_555 1_555 1_555
O40 H36 H33 88.3(4) 1_555 1_555 1_555
O40 H36 H31 62.2(3) 1_555 1_555 1_555
O40 H36 C29 65.8(3) 1_555 1_555 1_555
O40 H36 C34 13.75(17) 1_555 1_555 1_555
O40 H36 H35 75.5(5) 1_555 1_555 1_555
O40 H36 C30 45.8(5) 1_555 1_555 1_555
C32 C37 O42 140.1(3) 1_555 1_555 1_555
O43 C37 C32 108.9(3) 1_555 1_555 1_555
O43 C37 O42 111.0(3) 1_555 1_555 1_555
H39 C37 O43 133.8(4) 1_555 1_555 1_555
H39 C37 C32 28.6(3) 1_555 1_555 1_555
H39 C37 O42 113.3(4) 1_555 1_555 1_555
H38 C37 H39 48.8(4) 1_555 1_555 1_555
H38 C37 O43 85.0(4) 1_555 1_555 1_555
H38 C37 C32 29.3(3) 1_555 1_555 1_555
H38 C37 O42 156.5(3) 1_555 1_555 1_555
H45 C37 H38 106.5(4) 1_555 1_555 1_555
H45 C37 H39 154.7(4) 1_555 1_555 1_555
H45 C37 O43 22.6(3) 1_555 1_555 1_555
H45 C37 C32 131.5(3) 1_555 1_555 1_555
H45 C37 O42 88.4(3) 1_555 1_555 1_555
C29 C37 H45 117.1(3) 1_555 1_555 1_555
C29 C37 H38 57.9(3) 1_555 1_555 1_555
C29 C37 H39 58.5(3) 1_555 1_555 1_555
C29 C37 O43 100.1(2) 1_555 1_555 1_555
C29 C37 C32 38.62(16) 1_555 1_555 1_555
C29 C37 O42 131.1(2) 1_555 1_555 1_555
H33 C37 C29 22.6(2) 1_555 1_555 1_555
H33 C37 H45 94.5(3) 1_555 1_555 1_555
H33 C37 H38 60.8(4) 1_555 1_555 1_555
H33 C37 H39 78.3(4) 1_555 1_555 1_555
H33 C37 O43 78.1(3) 1_555 1_555 1_555
H33 C37 C32 53.2(3) 1_555 1_555 1_555
H33 C37 O42 137.5(3) 1_555 1_555 1_555
H31 C37 H33 33.7(3) 1_555 1_555 1_555
H31 C37 C29 20.8(2) 1_555 1_555 1_555
H31 C37 H45 118.8(3) 1_555 1_555 1_555
H31 C37 H38 78.3(3) 1_555 1_555 1_555
H31 C37 H39 67.0(3) 1_555 1_555 1_555
H31 C37 O43 108.5(3) 1_555 1_555 1_555
H31 C37 C32 55.3(2) 1_555 1_555 1_555
H31 C37 O42 110.7(3) 1_555 1_555 1_555
H39 H38 C32 35.7(5) 1_555 1_555 1_555
C37 H38 H39 64.6(5) 1_555 1_555 1_555
C37 H38 C32 40.9(4) 1_555 1_555 1_555
C29 H38 C37 69.8(3) 1_555 1_555 1_555
C29 H38 H39 67.8(5) 1_555 1_555 1_555
C29 H38 C32 42.9(4) 1_555 1_555 1_555
H33 H38 C29 24.5(3) 1_555 1_555 1_555
H33 H38 C37 69.3(4) 1_555 1_555 1_555
H33 H38 H39 90.2(6) 1_555 1_555 1_555
H33 H38 C32 59.0(6) 1_555 1_555 1_555
O43 H38 H33 67.3(4) 1_555 1_555 1_555
O43 H38 C29 83.5(4) 1_555 1_555 1_555
O43 H38 C37 39.0(2) 1_555 1_555 1_555
O43 H38 H39 103.7(6) 1_555 1_555 1_555
O43 H38 C32 75.6(6) 1_555 1_555 1_555
H35 H38 O43 130.2(5) 1_555 1_555 1_555
H35 H38 H33 63.8(4) 1_555 1_555 1_555
H35 H38 C29 54.6(3) 1_555 1_555 1_555
H35 H38 C37 123.7(5) 1_555 1_555 1_555
H35 H38 H39 85.7(5) 1_555 1_555 1_555
H35 H38 C32 87.3(6) 1_555 1_555 1_555
H35 H38 H35 107.0(4) 2_457 1_555 1_555
H35 H38 O43 101.9(4) 2_457 1_555 1_555
H35 H38 H33 137.2(5) 2_457 1_555 1_555
H35 H38 C29 155.2(5) 2_457 1_555 1_555
H35 H38 C37 128.6(5) 2_457 1_555 1_555
H35 H38 H39 132.2(7) 2_457 1_555 1_555
H35 H38 C32 161.9(7) 2_457 1_555 1_555
C30 H38 H35 129.2(4) 1_555 1_555 2_457
C30 H38 H35 22.1(3) 1_555 1_555 1_555
C30 H38 O43 116.2(4) 1_555 1_555 1_555
C30 H38 H33 49.6(3) 1_555 1_555 1_555
C30 H38 C29 34.08(19) 1_555 1_555 1_555
C30 H38 C37 101.8(4) 1_555 1_555 1_555
C30 H38 H39 71.1(5) 1_555 1_555 1_555
C30 H38 C32 65.6(5) 1_555 1_555 1_555
H38 H38 C30 77.4(4) 2_457 1_555 1_555
H38 H38 H35 51.8(4) 2_457 1_555 2_457
H38 H38 H35 55.3(4) 2_457 1_555 1_555
H38 H38 O43 135.1(6) 2_457 1_555 1_555
H38 H38 H33 105.6(5) 2_457 1_555 1_555
H38 H38 C29 107.7(5) 2_457 1_555 1_555
H38 H38 C37 172.9(7) 2_457 1_555 1_555
H38 H38 H39 121.0(7) 2_457 1_555 1_555
H38 H38 C32 141.1(8) 2_457 1_555 1_555
H31 H38 H38 116.6(5) 1_555 1_555 2_457
H31 H38 C30 41.0(2) 1_555 1_555 1_555
H31 H38 H35 164.4(5) 1_555 1_555 2_457
H31 H38 H35 62.5(4) 1_555 1_555 1_555
H31 H38 O43 79.4(3) 1_555 1_555 1_555
H31 H38 H33 29.1(3) 1_555 1_555 1_555
H31 H38 C29 9.5(2) 1_555 1_555 1_555
H31 H38 C37 61.4(3) 1_555 1_555 1_555
H31 H38 H39 61.2(5) 1_555 1_555 1_555
H31 H38 C32 33.7(4) 1_555 1_555 1_555
H33 H38 H31 98.6(4) 2_357 1_555 1_555
H33 H38 H38 67.4(4) 2_357 1_555 2_457
H33 H38 C30 94.8(3) 2_357 1_555 1_555
H33 H38 H35 68.0(4) 2_357 1_555 2_457
H33 H38 H35 85.6(4) 2_357 1_555 1_555
H33 H38 O43 68.8(3) 2_357 1_555 1_555
H33 H38 H33 69.6(4) 2_357 1_555 1_555
H33 H38 C29 92.3(4) 2_357 1_555 1_555
H33 H38 C37 105.8(4) 2_357 1_555 1_555
H33 H38 H39 159.7(6) 2_357 1_555 1_555
H33 H38 C32 125.5(7) 2_357 1_555 1_555
O42 H38 H33 113.8(4) 1_555 1_555 2_357
O42 H38 H31 65.5(3) 1_555 1_555 1_555
O42 H38 H38 177.6(3) 1_555 1_555 2_457
O42 H38 C30 104.4(3) 1_555 1_555 1_555
O42 H38 H35 126.4(4) 1_555 1_555 2_457
O42 H38 H35 126.5(4) 1_555 1_555 1_555
O42 H38 O43 45.7(2) 1_555 1_555 1_555
O42 H38 H33 76.9(4) 1_555 1_555 1_555
O42 H38 C29 74.5(3) 1_555 1_555 1_555
O42 H38 C37 9.00(14) 1_555 1_555 1_555
O42 H38 H39 58.6(4) 1_555 1_555 1_555
O42 H38 C32 40.2(4) 1_555 1_555 1_555
H45 H38 O42 87.4(3) 1_655 1_555 1_555
H45 H38 H33 119.8(4) 1_655 1_555 2_357
H45 H38 H31 139.9(4) 1_655 1_555 1_555
H45 H38 H38 90.2(5) 1_655 1_555 2_457
H45 H38 C30 135.3(4) 1_655 1_555 1_555
H45 H38 H35 55.3(3) 1_655 1_555 2_457
H45 H38 H35 126.8(5) 1_655 1_555 1_555
H45 H38 O43 103.0(3) 1_655 1_555 1_555
H45 H38 H33 164.1(5) 1_655 1_555 1_555
H45 H38 C29 147.6(4) 1_655 1_555 1_555
H45 H38 C37 95.2(3) 1_655 1_555 1_555
H45 H38 H39 79.8(5) 1_655 1_555 1_555
H45 H38 C32 107.3(6) 1_655 1_555 1_555
H38 H39 C32 37.4(6) 1_555 1_555 1_555
C37 H39 H38 66.6(5) 1_555 1_555 1_555
C37 H39 C32 41.7(4) 1_555 1_555 1_555
C29 H39 C37 70.1(3) 1_555 1_555 1_555
C29 H39 H38 67.2(5) 1_555 1_555 1_555
C29 H39 C32 41.5(4) 1_555 1_555 1_555
O40 H39 C29 77.5(3) 1_555 1_555 1_555
O40 H39 C37 131.9(4) 1_555 1_555 1_555
O40 H39 H38 130.1(6) 1_555 1_555 1_555
O40 H39 C32 119.0(7) 1_555 1_555 1_555
H11 H39 O40 62.7(3) 1_555 1_555 1_555
H11 H39 C29 102.2(4) 1_555 1_555 1_555
H11 H39 C37 90.2(4) 1_555 1_555 1_555
H11 H39 H38 156.4(6) 1_555 1_555 1_555
H11 H39 C32 121.1(7) 1_555 1_555 1_555
C30 H39 H11 110.8(4) 1_555 1_555 1_555
C30 H39 O40 58.2(2) 1_555 1_555 1_555
C30 H39 C29 34.6(2) 1_555 1_555 1_555
C30 H39 C37 103.6(4) 1_555 1_555 1_555
C30 H39 H38 73.1(5) 1_555 1_555 1_555
C30 H39 C32 67.1(5) 1_555 1_555 1_555
H31 H39 C30 44.8(3) 1_555 1_555 1_555
H31 H39 H11 82.0(4) 1_555 1_555 1_555
H31 H39 O40 67.6(3) 1_555 1_555 1_555
H31 H39 C29 20.2(3) 1_555 1_555 1_555
H31 H39 C37 70.0(3) 1_555 1_555 1_555
H31 H39 H38 86.1(5) 1_555 1_555 1_555
H31 H39 C32 54.8(5) 1_555 1_555 1_555
C34 H39 H31 59.2(3) 1_555 1_555 1_555
C34 H39 C30 32.08(15) 1_555 1_555 1_555
C34 H39 H11 89.0(3) 1_555 1_555 1_555
C34 H39 O40 27.93(18) 1_555 1_555 1_555
C34 H39 C29 60.0(3) 1_555 1_555 1_555
C34 H39 C37 128.7(4) 1_555 1_555 1_555
C34 H39 H38 102.2(5) 1_555 1_555 1_555
C34 H39 C32 98.4(7) 1_555 1_555 1_555
O42 H39 C34 133.3(4) 1_555 1_555 1_555
O42 H39 H31 77.4(3) 1_555 1_555 1_555
O42 H39 C30 119.8(3) 1_555 1_555 1_555
O42 H39 H11 67.1(3) 1_555 1_555 1_555
O42 H39 O40 121.4(4) 1_555 1_555 1_555
O42 H39 C29 85.4(3) 1_555 1_555 1_555
O42 H39 C37 25.00(19) 1_555 1_555 1_555
O42 H39 H38 90.5(5) 1_555 1_555 1_555
O42 H39 C32 65.9(5) 1_555 1_555 1_555
H33 H39 O42 77.7(3) 1_555 1_555 1_555
H33 H39 C34 74.4(3) 1_555 1_555 1_555
H33 H39 H31 32.0(3) 1_555 1_555 1_555
H33 H39 C30 45.4(3) 1_555 1_555 1_555
H33 H39 H11 111.0(4) 1_555 1_555 1_555
H33 H39 O40 93.3(4) 1_555 1_555 1_555
H33 H39 C29 15.9(2) 1_555 1_555 1_555
H33 H39 C37 58.4(3) 1_555 1_555 1_555
H33 H39 H38 54.2(5) 1_555 1_555 1_555
H33 H39 C32 25.7(5) 1_555 1_555 1_555
H35 H39 H33 52.5(3) 1_555 1_555 1_555
H35 H39 O42 130.0(4) 1_555 1_555 1_555
H35 H39 C34 43.3(3) 1_555 1_555 1_555
H35 H39 H31 63.1(4) 1_555 1_555 1_555
H35 H39 C30 20.9(2) 1_555 1_555 1_555
H35 H39 H11 130.2(4) 1_555 1_555 1_555
H35 H39 O40 71.3(3) 1_555 1_555 1_555
H35 H39 C29 47.8(3) 1_555 1_555 1_555
H35 H39 C37 107.9(4) 1_555 1_555 1_555
H35 H39 H38 59.0(5) 1_555 1_555 1_555
H35 H39 C32 66.6(6) 1_555 1_555 1_555
H33 H39 H35 64.4(3) 1_655 1_555 1_555
H33 H39 H33 115.5(5) 1_655 1_555 1_555
H33 H39 O42 157.6(4) 1_655 1_555 1_555
H33 H39 C34 69.1(3) 1_655 1_555 1_555
H33 H39 H31 123.6(4) 1_655 1_555 1_555
H33 H39 C30 79.4(3) 1_655 1_555 1_555
H33 H39 H11 119.3(4) 1_655 1_555 1_555
H33 H39 O40 77.5(3) 1_655 1_555 1_555
H33 H39 C29 112.1(4) 1_655 1_555 1_555
H33 H39 C37 147.7(5) 1_655 1_555 1_555
H33 H39 H38 84.2(6) 1_655 1_555 1_555
H33 H39 C32 117.8(7) 1_655 1_555 1_555
H31 H39 H33 27.9(3) 1_655 1_555 1_655
H31 H39 H35 75.2(3) 1_655 1_555 1_555
H31 H39 H33 126.3(4) 1_655 1_555 1_555
H31 H39 O42 154.0(4) 1_655 1_555 1_555
H31 H39 C34 57.7(2) 1_655 1_555 1_555
H31 H39 H31 116.7(4) 1_655 1_555 1_555
H31 H39 C30 81.4(3) 1_655 1_555 1_555
H31 H39 H11 92.3(4) 1_655 1_555 1_555
H31 H39 O40 54.7(2) 1_655 1_555 1_555
H31 H39 C29 115.5(4) 1_655 1_555 1_555
H31 H39 C37 173.1(5) 1_655 1_555 1_555
H31 H39 H38 111.2(6) 1_655 1_555 1_555
H31 H39 C32 140.0(8) 1_655 1_555 1_555
O43 H39 H31 157.2(4) 1_555 1_555 1_655
O43 H39 H33 129.2(4) 1_555 1_555 1_655
O43 H39 H35 92.9(3) 1_555 1_555 1_555
O43 H39 H33 50.5(2) 1_555 1_555 1_555
O43 H39 O42 44.41(18) 1_555 1_555 1_555
O43 H39 C34 124.9(3) 1_555 1_555 1_555
O43 H39 H31 72.5(3) 1_555 1_555 1_555
O43 H39 C30 94.3(3) 1_555 1_555 1_555
O43 H39 H11 110.1(3) 1_555 1_555 1_555
O43 H39 O40 140.1(3) 1_555 1_555 1_555
O43 H39 C29 65.4(3) 1_555 1_555 1_555
O43 H39 C37 20.0(2) 1_555 1_555 1_555
O43 H39 H38 46.6(4) 1_555 1_555 1_555
O43 H39 C32 27.3(5) 1_555 1_555 1_555
H28 O40 C34 134.5(3) 1_555 1_555 1_555
O41 O40 H28 96.2(3) 1_555 1_555 1_555
O41 O40 C34 38.46(18) 1_555 1_555 1_555
H44 O40 O41 25.5(2) 1_555 1_555 1_555
H44 O40 H28 70.7(3) 1_555 1_555 1_555
H44 O40 C34 64.0(3) 1_555 1_555 1_555
C30 O40 H44 88.0(3) 1_555 1_555 1_555
C30 O40 O41 62.45(17) 1_555 1_555 1_555
C30 O40 H28 158.1(3) 1_555 1_555 1_555
C30 O40 C34 23.99(14) 1_555 1_555 1_555
H39 O40 C30 62.7(2) 1_555 1_555 1_555
H39 O40 H44 129.1(3) 1_555 1_555 1_555
H39 O40 O41 111.1(3) 1_555 1_555 1_555
H39 O40 H28 127.5(3) 1_555 1_555 1_555
H39 O40 C34 81.0(3) 1_555 1_555 1_555
H31 O40 H39 74.6(3) 1_655 1_555 1_555
H31 O40 C30 94.0(3) 1_655 1_555 1_555
H31 O40 H44 66.6(2) 1_655 1_555 1_555
H31 O40 O41 71.0(2) 1_655 1_555 1_555
H31 O40 H28 73.3(2) 1_655 1_555 1_555
H31 O40 C34 84.3(3) 1_655 1_555 1_555
H11 O40 H31 102.6(3) 1_555 1_555 1_655
H11 O40 H39 60.1(3) 1_555 1_555 1_555
H11 O40 C30 112.35(18) 1_555 1_555 1_555
H11 O40 H44 158.2(3) 1_555 1_555 1_555
H11 O40 O41 170.7(2) 1_555 1_555 1_555
H11 O40 H28 88.2(3) 1_555 1_555 1_555
H11 O40 C34 136.0(2) 1_555 1_555 1_555
H31 O40 H11 76.5(2) 1_555 1_555 1_555
H31 O40 H31 125.7(3) 1_555 1_555 1_655
H31 O40 H39 57.8(3) 1_555 1_555 1_555
H31 O40 C30 43.1(2) 1_555 1_555 1_555
H31 O40 H44 125.3(3) 1_555 1_555 1_555
H31 O40 O41 101.5(3) 1_555 1_555 1_555
H31 O40 H28 157.5(3) 1_555 1_555 1_555
H31 O40 C34 65.1(2) 1_555 1_555 1_555
N23 O40 H31 157.6(3) 1_555 1_555 1_555
N23 O40 H11 90.1(2) 1_555 1_555 1_555
N23 O40 H31 74.4(2) 1_555 1_555 1_655
N23 O40 H39 129.9(3) 1_555 1_555 1_555
N23 O40 C30 156.8(2) 1_555 1_555 1_555
N23 O40 H44 69.0(2) 1_555 1_555 1_555
N23 O40 O41 94.48(14) 1_555 1_555 1_555
N23 O40 H28 2.45(19) 1_555 1_555 1_555
N23 O40 C34 132.9(2) 1_555 1_555 1_555
C29 O40 N23 172.5(2) 1_555 1_555 1_555
C29 O40 H31 19.1(2) 1_555 1_555 1_555
C29 O40 H11 82.41(17) 1_555 1_555 1_555
C29 O40 H31 106.8(2) 1_555 1_555 1_655
C29 O40 H39 45.1(2) 1_555 1_555 1_555
C29 O40 C30 30.47(12) 1_555 1_555 1_555
C29 O40 H44 118.4(3) 1_555 1_555 1_555
C29 O40 O41 92.89(19) 1_555 1_555 1_555
C29 O40 H28 170.4(3) 1_555 1_555 1_555
C29 O40 C34 54.44(16) 1_555 1_555 1_555
H36 O40 C29 39.6(2) 1_555 1_555 1_555
H36 O40 N23 147.8(2) 1_555 1_555 1_555
H36 O40 H31 45.0(3) 1_555 1_555 1_555
H36 O40 H11 120.8(2) 1_555 1_555 1_555
H36 O40 H31 104.7(3) 1_555 1_555 1_655
H36 O40 H39 78.3(3) 1_555 1_555 1_555
H36 O40 C30 16.61(19) 1_555 1_555 1_555
H36 O40 H44 81.0(3) 1_555 1_555 1_555
H36 O40 O41 56.5(2) 1_555 1_555 1_555
H36 O40 H28 150.0(3) 1_555 1_555 1_555
H36 O40 C34 22.3(2) 1_555 1_555 1_555
H35 O40 H36 29.9(3) 1_555 1_555 1_555
H35 O40 C29 40.3(2) 1_555 1_555 1_555
H35 O40 N23 145.4(2) 1_555 1_555 1_555
H35 O40 H31 56.6(3) 1_555 1_555 1_555
H35 O40 H11 115.8(2) 1_555 1_555 1_555
H35 O40 H31 77.7(3) 1_555 1_555 1_655
H35 O40 H39 58.4(3) 1_555 1_555 1_555
H35 O40 C30 16.36(19) 1_555 1_555 1_555
H35 O40 H44 81.5(3) 1_555 1_555 1_555
H35 O40 O41 56.9(2) 1_555 1_555 1_555
H35 O40 H28 145.9(3) 1_555 1_555 1_555
H35 O40 C34 22.63(19) 1_555 1_555 1_555
C32 O40 H35 48.69(19) 1_555 1_555 1_555
C32 O40 H36 63.8(2) 1_555 1_555 1_555
C32 O40 C29 29.07(10) 1_555 1_555 1_555
C32 O40 N23 145.86(15) 1_555 1_555 1_555
C32 O40 H31 42.93(18) 1_555 1_555 1_555
C32 O40 H11 67.15(17) 1_555 1_555 1_555
C32 O40 H31 85.8(2) 1_555 1_555 1_655
C32 O40 H39 16.1(2) 1_555 1_555 1_555
C32 O40 C30 49.20(11) 1_555 1_555 1_555
C32 O40 H44 127.8(3) 1_555 1_555 1_555
C32 O40 O41 105.10(19) 1_555 1_555 1_555
C32 O40 H28 143.4(2) 1_555 1_555 1_555
C32 O40 C34 70.22(16) 1_555 1_555 1_555
C34 O41 H44 117.3(7) 1_555 1_555 1_555
O40 O41 C34 33.4(2) 1_555 1_555 1_555
O40 O41 H44 83.9(6) 1_555 1_555 1_555
C30 O41 O40 65.75(16) 1_555 1_555 1_555
C30 O41 C34 32.31(19) 1_555 1_555 1_555
C30 O41 H44 149.6(7) 1_555 1_555 1_555
H26 O41 C30 99.39(17) 2_556 1_555 1_555
H26 O41 O40 115.0(2) 2_556 1_555 1_555
H26 O41 C34 110.2(2) 2_556 1_555 1_555
H26 O41 H44 92.7(3) 2_556 1_555 1_555
H36 O41 H26 77.6(3) 1_555 1_555 2_556
H36 O41 C30 22.4(2) 1_555 1_555 1_555
H36 O41 O40 80.1(2) 1_555 1_555 1_555
H36 O41 C34 48.7(3) 1_555 1_555 1_555
H36 O41 H44 155.5(5) 1_555 1_555 1_555
O22 O41 H36 158.7(3) 1_555 1_555 1_555
O22 O41 H26 93.94(18) 1_555 1_555 2_556
O22 O41 C30 151.8(3) 1_555 1_555 1_555
O22 O41 O40 86.1(2) 1_555 1_555 1_555
O22 O41 C34 119.5(3) 1_555 1_555 1_555
O22 O41 H44 3.3(5) 1_555 1_555 1_555
H35 O41 O22 155.9(3) 1_555 1_555 1_555
H35 O41 H36 35.4(3) 1_555 1_555 1_555
H35 O41 H26 109.7(3) 1_555 1_555 2_556
H35 O41 C30 22.2(2) 1_555 1_555 1_555
H35 O41 O40 80.0(2) 1_555 1_555 1_555
H35 O41 C34 48.6(3) 1_555 1_555 1_555
H35 O41 H44 156.4(5) 1_555 1_555 1_555
H31 O41 H35 83.2(3) 1_655 1_555 1_555
H31 O41 O22 73.0(2) 1_655 1_555 1_555
H31 O41 H36 113.8(3) 1_655 1_555 1_555
H31 O41 H26 166.8(3) 1_655 1_555 2_556
H31 O41 C30 91.5(2) 1_655 1_555 1_555
H31 O41 O40 62.9(2) 1_655 1_555 1_555
H31 O41 C34 75.5(2) 1_655 1_555 1_555
H31 O41 H44 74.2(4) 1_655 1_555 1_555
H36 O41 H31 47.5(3) 1_655 1_555 1_655
H36 O41 H35 94.4(3) 1_655 1_555 1_555
H36 O41 O22 72.1(2) 1_655 1_555 1_555
H36 O41 H36 128.0(4) 1_655 1_555 1_555
H36 O41 H26 131.4(3) 1_655 1_555 2_556
H36 O41 C30 114.8(2) 1_655 1_555 1_555
H36 O41 O40 110.3(2) 1_655 1_555 1_555
H36 O41 C34 117.2(2) 1_655 1_555 1_555
H36 O41 H44 75.1(4) 1_655 1_555 1_555
H9 O41 H36 77.8(2) 1_545 1_555 1_655
H9 O41 H31 113.4(2) 1_545 1_555 1_655
H9 O41 H35 64.0(2) 1_545 1_555 1_555
H9 O41 O22 128.9(2) 1_545 1_555 1_555
H9 O41 H36 68.5(3) 1_545 1_555 1_555
H9 O41 H26 76.3(2) 1_545 1_555 2_556
H9 O41 C30 78.66(18) 1_545 1_555 1_555
H9 O41 O40 143.72(17) 1_545 1_555 1_555
H9 O41 C34 110.7(3) 1_545 1_555 1_555
H9 O41 H44 131.5(6) 1_545 1_555 1_555
H28 O41 H9 168.75(15) 1_555 1_555 1_545
H28 O41 H36 91.0(2) 1_555 1_555 1_655
H28 O41 H31 57.0(2) 1_555 1_555 1_655
H28 O41 H35 117.4(3) 1_555 1_555 1_555
H28 O41 O22 45.51(15) 1_555 1_555 1_555
H28 O41 H36 119.6(3) 1_555 1_555 1_555
H28 O41 H26 112.1(2) 1_555 1_555 2_556
H28 O41 C30 106.3(2) 1_555 1_555 1_555
H28 O41 O40 40.65(14) 1_555 1_555 1_555
H28 O41 C34 74.0(3) 1_555 1_555 1_555
H28 O41 H44 43.5(6) 1_555 1_555 1_555
O43 O42 C37 38.28(15) 1_555 1_555 1_555
C32 O42 O43 59.33(15) 1_555 1_555 1_555
C32 O42 C37 21.05(12) 1_555 1_555 1_555
H45 O42 C32 82.6(2) 1_555 1_555 1_555
H45 O42 O43 23.31(19) 1_555 1_555 1_555
H45 O42 C37 61.6(2) 1_555 1_555 1_555
H13 O42 H45 66.2(3) 2_367 1_555 1_555
H13 O42 C32 148.9(3) 2_367 1_555 1_555
H13 O42 O43 89.6(2) 2_367 1_555 1_555
H13 O42 C37 127.8(3) 2_367 1_555 1_555
H13 O42 H13 88.5(2) 1_555 1_555 2_367
H13 O42 H45 154.2(3) 1_555 1_555 1_555
H13 O42 C32 122.5(2) 1_555 1_555 1_555
H13 O42 O43 174.23(19) 1_555 1_555 1_555
H13 O42 C37 143.3(2) 1_555 1_555 1_555
H39 O42 H13 103.4(3) 1_555 1_555 1_555
H39 O42 H13 165.6(3) 1_555 1_555 2_367
H39 O42 H45 102.3(3) 1_555 1_555 1_555
H39 O42 C32 21.6(2) 1_555 1_555 1_555
H39 O42 O43 79.3(3) 1_555 1_555 1_555
H39 O42 C37 41.7(3) 1_555 1_555 1_555
H11 O42 H39 55.1(3) 1_555 1_555 1_555
H11 O42 H13 49.3(2) 1_555 1_555 1_555
H11 O42 H13 137.8(3) 1_555 1_555 2_367
H11 O42 H45 154.9(3) 1_555 1_555 1_555
H11 O42 C32 73.13(18) 1_555 1_555 1_555
H11 O42 O43 132.0(2) 1_555 1_555 1_555
H11 O42 C37 94.0(2) 1_555 1_555 1_555
H38 O42 H11 85.8(2) 1_555 1_555 1_555
H38 O42 H39 30.9(3) 1_555 1_555 1_555
H38 O42 H13 134.3(2) 1_555 1_555 1_555
H38 O42 H13 136.2(3) 1_555 1_555 2_367
H38 O42 H45 71.5(3) 1_555 1_555 1_555
H38 O42 C32 15.66(18) 1_555 1_555 1_555
H38 O42 O43 48.7(2) 1_555 1_555 1_555
H38 O42 C37 14.5(2) 1_555 1_555 1_555
C37 O43 H45 121.4(6) 1_555 1_555 1_555
O42 O43 C37 30.71(19) 1_555 1_555 1_555
O42 O43 H45 90.7(5) 1_555 1_555 1_555
C32 O43 O42 64.49(15) 1_555 1_555 1_555
C32 O43 C37 33.78(18) 1_555 1_555 1_555
C32 O43 H45 155.2(6) 1_555 1_555 1_555
H38 O43 C32 25.2(2) 1_555 1_555 1_555
H38 O43 O42 85.6(3) 1_555 1_555 1_555
H38 O43 C37 56.0(3) 1_555 1_555 1_555
H38 O43 H45 165.4(4) 1_555 1_555 1_555
H33 O43 H38 54.1(3) 1_555 1_555 1_555
H33 O43 C32 46.2(2) 1_555 1_555 1_555
H33 O43 O42 90.4(3) 1_555 1_555 1_555
H33 O43 C37 67.1(3) 1_555 1_555 1_555
H33 O43 H45 140.2(3) 1_555 1_555 1_555
H35 O43 H33 87.7(3) 2_357 1_555 1_555
H35 O43 H38 114.1(3) 2_357 1_555 1_555
H35 O43 C32 128.1(3) 2_357 1_555 1_555
H35 O43 O42 153.4(2) 2_357 1_555 1_555
H35 O43 C37 154.1(3) 2_357 1_555 1_555
H35 O43 H45 74.4(5) 2_357 1_555 1_555
N8 O43 H35 79.8(2) 2_367 1_555 2_357
N8 O43 H33 136.4(2) 2_367 1_555 1_555
N8 O43 H38 164.8(3) 2_367 1_555 1_555
N8 O43 C32 147.8(2) 2_367 1_555 1_555
N8 O43 O42 83.52(19) 2_367 1_555 1_555
N8 O43 C37 114.2(3) 2_367 1_555 1_555
N8 O43 H45 8.0(4) 2_367 1_555 1_555
H36 O43 N8 82.7(2) 2_357 1_555 2_367
H36 O43 H35 32.3(3) 2_357 1_555 2_357
H36 O43 H33 107.7(3) 2_357 1_555 1_555
H36 O43 H38 105.5(3) 2_357 1_555 1_555
H36 O43 C32 129.3(3) 2_357 1_555 1_555
H36 O43 O42 161.9(2) 2_357 1_555 1_555
H36 O43 C37 160.8(3) 2_357 1_555 1_555
H36 O43 H45 75.0(5) 2_357 1_555 1_555
C29 O43 H36 121.9(2) 1_555 1_555 2_357
C29 O43 N8 140.97(15) 1_555 1_555 2_367
C29 O43 H35 104.8(2) 1_555 1_555 2_357
C29 O43 H33 17.3(2) 1_555 1_555 1_555
C29 O43 H38 44.5(2) 1_555 1_555 1_555
C29 O43 C32 30.30(11) 1_555 1_555 1_555
C29 O43 O42 76.07(13) 1_555 1_555 1_555
C29 O43 C37 50.34(16) 1_555 1_555 1_555
C29 O43 H45 147.5(3) 1_555 1_555 1_555
H33 O43 C29 76.0(2) 2_357 1_555 1_555
H33 O43 H36 46.9(3) 2_357 1_555 2_357
H33 O43 N8 126.9(2) 2_357 1_555 2_367
H33 O43 H35 49.4(3) 2_357 1_555 2_357
H33 O43 H33 64.9(4) 2_357 1_555 1_555
H33 O43 H38 65.4(3) 2_357 1_555 1_555
H33 O43 C32 84.8(2) 2_357 1_555 1_555
H33 O43 O42 149.2(2) 2_357 1_555 1_555
H33 O43 C37 118.6(3) 2_357 1_555 1_555
H33 O43 H45 120.0(5) 2_357 1_555 1_555
H39 O43 H33 93.6(3) 1_555 1_555 2_357
H39 O43 C29 40.15(19) 1_555 1_555 1_555
H39 O43 H36 135.1(3) 1_555 1_555 2_357
H39 O43 N8 139.5(3) 1_555 1_555 2_367
H39 O43 H35 139.0(3) 1_555 1_555 2_357
H39 O43 H33 56.7(3) 1_555 1_555 1_555
H39 O43 H38 29.7(3) 1_555 1_555 1_555
H39 O43 C32 11.2(2) 1_555 1_555 1_555
H39 O43 O42 56.3(2) 1_555 1_555 1_555
H39 O43 C37 26.3(2) 1_555 1_555 1_555
H39 O43 H45 146.0(6) 1_555 1_555 1_555
O22 H44 O41 174.8(8) 1_555 1_555 1_555
C34 H44 O22 145.9(7) 1_555 1_555 1_555
C34 H44 O41 37.5(4) 1_555 1_555 1_555
O40 H44 C34 33.08(19) 1_555 1_555 1_555
O40 H44 O22 112.9(6) 1_555 1_555 1_555
O40 H44 O41 70.6(5) 1_555 1_555 1_555
H28 H44 O40 50.5(3) 1_555 1_555 1_555
H28 H44 C34 83.5(4) 1_555 1_555 1_555
H28 H44 O22 62.4(4) 1_555 1_555 1_555
H28 H44 O41 120.9(6) 1_555 1_555 1_555
C17 H44 H28 41.79(19) 1_555 1_555 1_555
C17 H44 O40 92.2(4) 1_555 1_555 1_555
C17 H44 C34 125.3(5) 1_555 1_555 1_555
C17 H44 O22 20.7(3) 1_555 1_555 1_555
C17 H44 O41 162.6(7) 1_555 1_555 1_555
H31 H44 C17 84.0(3) 1_655 1_555 1_555
H31 H44 H28 65.9(3) 1_655 1_555 1_555
H31 H44 O40 63.5(3) 1_655 1_555 1_555
H31 H44 C34 70.8(2) 1_655 1_555 1_555
H31 H44 O22 92.6(3) 1_655 1_555 1_555
H31 H44 O41 85.5(3) 1_655 1_555 1_555
H26 H44 H31 151.6(3) 2_556 1_555 1_655
H26 H44 C17 122.90(19) 2_556 1_555 1_555
H26 H44 H28 126.8(3) 2_556 1_555 1_555
H26 H44 O40 103.2(2) 2_556 1_555 1_555
H26 H44 C34 84.8(2) 2_556 1_555 1_555
H26 H44 O22 115.7(2) 2_556 1_555 1_555
H26 H44 O41 66.2(4) 2_556 1_555 1_555
H36 H44 H26 125.1(5) 1_655 1_555 2_556
H36 H44 H31 49.2(3) 1_655 1_555 1_655
H36 H44 C17 98.8(2) 1_655 1_555 1_555
H36 H44 H28 108.0(3) 1_655 1_555 1_555
H36 H44 O40 109.5(2) 1_655 1_555 1_555
H36 H44 C34 99.6(3) 1_655 1_555 1_555
H36 H44 O22 90.4(3) 1_655 1_555 1_555
H36 H44 O41 84.7(4) 1_655 1_555 1_555
H21 H44 H36 122.6(4) 2_556 1_555 1_655
H21 H44 H26 47.28(19) 2_556 1_555 2_556
H21 H44 H31 160.5(3) 2_556 1_555 1_655
H21 H44 C17 79.97(16) 2_556 1_555 1_555
H21 H44 H28 107.5(3) 2_556 1_555 1_555
H21 H44 O40 127.9(3) 2_556 1_555 1_555
H21 H44 C34 127.98(19) 2_556 1_555 1_555
H21 H44 O22 68.7(2) 2_556 1_555 1_555
H21 H44 O41 112.6(5) 2_556 1_555 1_555
N23 H44 H21 97.2(2) 1_555 1_555 2_556
N23 H44 H36 106.2(3) 1_555 1_555 1_655
N23 H44 H26 127.4(3) 1_555 1_555 2_556
N23 H44 H31 72.2(3) 1_555 1_555 1_655
N23 H44 C17 26.67(13) 1_555 1_555 1_555
N23 H44 H28 15.15(10) 1_555 1_555 1_555
N23 H44 O40 65.6(3) 1_555 1_555 1_555
N23 H44 C34 98.6(4) 1_555 1_555 1_555
N23 H44 O22 47.3(3) 1_555 1_555 1_555
N23 H44 O41 136.0(7) 1_555 1_555 1_555
N8 H45 O43 167.9(5) 2_367 1_555 1_555
C37 H45 N8 132.8(5) 1_555 1_555 2_367
C37 H45 O43 36.0(3) 1_555 1_555 1_555
O42 H45 C37 29.98(16) 1_555 1_555 1_555
O42 H45 N8 103.0(4) 1_555 1_555 2_367
O42 H45 O43 66.0(4) 1_555 1_555 1_555
H35 H45 O42 143.9(3) 2_357 1_555 1_555
H35 H45 C37 118.2(4) 2_357 1_555 1_555
H35 H45 N8 102.9(3) 2_357 1_555 2_367
H35 H45 O43 85.1(6) 2_357 1_555 1_555
C12 H45 H35 128.4(2) 2_367 1_555 2_357
C12 H45 O42 76.8(3) 2_367 1_555 1_555
C12 H45 C37 106.7(3) 2_367 1_555 1_555
C12 H45 N8 26.6(2) 2_367 1_555 2_367
C12 H45 O43 142.8(6) 2_367 1_555 1_555
H13 H45 C12 19.21(15) 2_367 1_555 2_367
H13 H45 H35 145.0(3) 2_367 1_555 2_357
H13 H45 O42 57.6(2) 2_367 1_555 1_555
H13 H45 C37 87.6(3) 2_367 1_555 1_555
H13 H45 N8 45.8(3) 2_367 1_555 2_367
H13 H45 O43 123.6(5) 2_367 1_555 1_555
C4 H45 H13 65.6(2) 2_367 1_555 2_367
C4 H45 C12 46.39(16) 2_367 1_555 2_367
C4 H45 H35 84.5(2) 2_367 1_555 2_357
C4 H45 O42 122.8(3) 2_367 1_555 1_555
C4 H45 C37 152.4(4) 2_367 1_555 1_555
C4 H45 N8 19.87(18) 2_367 1_555 2_367
C4 H45 O43 169.5(6) 2_367 1_555 1_555
H36 H45 C4 86.6(2) 2_357 1_555 2_367
H36 H45 H13 148.7(3) 2_357 1_555 2_367
H36 H45 C12 130.9(2) 2_357 1_555 2_367
H36 H45 H35 33.4(3) 2_357 1_555 2_357
H36 H45 O42 149.6(3) 2_357 1_555 1_555
H36 H45 C37 121.0(4) 2_357 1_555 1_555
H36 H45 N8 106.1(3) 2_357 1_555 2_367
H36 H45 O43 85.7(6) 2_357 1_555 1_555
H9 H45 H36 69.1(3) 2_367 1_555 2_357
H9 H45 C4 18.33(18) 2_367 1_555 2_367
H9 H45 H13 83.9(3) 2_367 1_555 2_367
H9 H45 C12 64.7(2) 2_367 1_555 2_367
H9 H45 H35 67.0(3) 2_367 1_555 2_357
H9 H45 O42 140.8(4) 2_367 1_555 1_555
H9 H45 C37 168.8(3) 2_367 1_555 1_555
H9 H45 N8 38.1(2) 2_367 1_555 2_367
H9 H45 O43 151.8(6) 2_367 1_555 1_555
H38 H45 H9 76.8(2) 1_455 1_555 2_367
H38 H45 H36 83.7(3) 1_455 1_555 2_357
H38 H45 C4 83.8(2) 1_455 1_555 2_367
H38 H45 H13 105.9(3) 1_455 1_555 2_367
H38 H45 C12 101.1(2) 1_455 1_555 2_367
H38 H45 H35 50.3(3) 1_455 1_555 2_357
H38 H45 O42 105.2(2) 1_455 1_555 1_555
H38 H45 C37 98.6(2) 1_455 1_555 1_555
H38 H45 N8 89.8(2) 1_455 1_555 2_367
H38 H45 O43 88.4(4) 1_455 1_555 1_555

loop_
_geom_bond_atom_site_label_1
_geom_bond_atom_site_label_2
_geom_bond_distance
_geom_bond_site_symmetry_1
_geom_bond_site_symmetry_2
C1 N3 1.353(7) 1_555 1_555
C1 C2 1.407(3) 1_555 1_555
C1 C4 1.424(5) 1_555 1_555
C1 C7 2.221(5) 1_555 1_555
C1 N8 2.366(5) 1_555 1_555
C1 O6 2.376(3) 1_555 1_555
C1 O5 2.407(5) 1_555 1_555
C1 C12 2.618(4) 1_555 1_555
C2 O6 1.263(5) 1_555 1_555
C2 O5 1.361(6) 1_555 1_555
C2 C1 1.407(3) 1_555 1_555
C2 N3 2.357(6) 1_555 1_555
C2 C4 2.449(4) 1_555 1_555
N3 C7 1.316(5) 1_555 1_555
N3 C1 1.353(7) 1_555 1_555
N3 C2 2.357(6) 1_555 1_555
N3 C12 2.415(5) 1_555 1_555
N3 C4 2.440(7) 1_555 1_555
N3 O6 2.771(5) 1_555 1_555
N3 N8 2.865(7) 1_555 1_555
N3 N23 3.095(5) 1_555 1_555
C4 H9 0.909(9) 1_555 1_555
C4 N8 1.252(5) 1_555 1_555
C4 C1 1.424(5) 1_555 1_555
C4 C12 2.187(6) 1_555 1_555
C4 N3 2.440(7) 1_555 1_555
C4 C2 2.449(4) 1_555 1_555
C4 C7 2.633(6) 1_555 1_555
C4 O5 2.814(4) 1_555 1_555
O5 H10 0.817(4) 1_555 1_555
O5 C2 1.361(6) 1_555 1_555
O5 O6 2.195(7) 1_555 1_555
O5 C1 2.407(5) 1_555 1_555
O5 N24 2.536(5) 1_555 2_666
O5 C4 2.814(4) 1_555 1_555
O6 C2 1.263(5) 1_555 1_555
O6 O5 2.195(7) 1_555 1_555
O6 C1 2.376(3) 1_555 1_555
O6 N3 2.771(5) 1_555 1_555
O6 N23 2.998(7) 1_555 1_555
O6 N24 3.117(7) 1_555 2_666
C7 H11 0.927(9) 1_555 1_555
C7 N3 1.316(5) 1_555 1_555
C7 C12 1.429(6) 1_555 1_555
C7 C1 2.221(5) 1_555 1_555
C7 N8 2.426(7) 1_555 1_555
C7 C4 2.633(6) 1_555 1_555
N8 C4 1.252(5) 1_555 1_555
N8 C12 1.342(7) 1_555 1_555
N8 C1 2.366(5) 1_555 1_555
N8 C7 2.426(7) 1_555 1_555
N8 O43 2.826(5) 1_555 2_367
N8 N3 2.865(7) 1_555 1_555
H9 C4 0.909(9) 1_555 1_555
H9 H45 2.871(6) 1_555 2_367
H9 H35 3.069(12) 1_555 1_565
H10 O5 0.817(4) 1_555 1_555
H10 H26 2.653(11) 1_555 2_666
H10 H25 2.884(9) 1_555 2_666
H11 C7 0.927(9) 1_555 1_555
H11 H13 2.338(10) 1_555 1_555
H11 H39 2.604(13) 1_555 1_555
C12 H13 0.908(7) 1_555 1_555
C12 N8 1.342(7) 1_555 1_555
C12 C7 1.429(6) 1_555 1_555
C12 C4 2.187(6) 1_555 1_555
C12 N3 2.415(5) 1_555 1_555
C12 C1 2.618(4) 1_555 1_555
H13 C12 0.908(7) 1_555 1_555
H13 H11 2.338(10) 1_555 1_555
H13 H45 2.724(13) 1_555 2_367
C14 C16 1.391(5) 1_555 1_555
C14 C15 1.403(5) 1_555 1_555
C14 C17 1.447(3) 1_555 1_555
C14 O22 2.362(5) 1_555 1_555
C14 C20 2.383(5) 1_555 1_555
C14 N23 2.403(3) 1_555 1_555
C14 C18 2.429(5) 1_555 1_555
C14 N24 2.769(5) 1_555 1_555
C15 H19 0.965(8) 1_555 1_555
C15 C18 1.397(5) 1_555 1_555
C15 C14 1.403(5) 1_555 1_555
C15 N24 2.370(6) 1_555 1_555
C15 C16 2.393(6) 1_555 1_555
C15 C17 2.465(5) 1_555 1_555
C15 C20 2.735(5) 1_555 1_555
C15 N23 2.824(4) 1_555 1_555
C16 H21 0.957(8) 1_555 1_555
C16 C20 1.354(5) 1_555 1_555
C16 C14 1.391(5) 1_555 1_555
C16 N24 2.373(6) 1_555 1_555
C16 C15 2.393(6) 1_555 1_555
C16 C17 2.487(4) 1_555 1_555
C16 C18 2.758(5) 1_555 1_555
C16 O22 2.881(5) 1_555 1_555
C17 O22 1.249(6) 1_555 1_555
C17 N23 1.337(4) 1_555 1_555
C17 C14 1.447(3) 1_555 1_555
C17 C15 2.465(5) 1_555 1_555
C17 C16 2.487(4) 1_555 1_555
C18 H25 0.979(8) 1_555 1_555
C18 N24 1.347(6) 1_555 1_555
C18 C15 1.397(5) 1_555 1_555
C18 C20 2.362(5) 1_555 1_555
C18 C14 2.429(5) 1_555 1_555
C18 C16 2.758(5) 1_555 1_555
H19 C15 0.965(8) 1_555 1_555
H19 H27 2.056(7) 1_555 1_555
H19 H25 2.380(9) 1_555 1_555
H19 H25 2.865(10) 1_555 2_666
C20 H26 0.989(8) 1_555 1_555
C20 C16 1.354(5) 1_555 1_555
C20 N24 1.371(6) 1_555 1_555
C20 C18 2.362(5) 1_555 1_555
C20 C14 2.383(5) 1_555 1_555
C20 C15 2.735(5) 1_555 1_555
H21 C16 0.957(8) 1_555 1_555
H21 H26 2.285(9) 1_555 1_555
H21 H21 2.512(13) 1_555 2_656
H21 H26 2.798(10) 1_555 2_656
H21 H44 2.947(7) 1_555 2_556
H21 H21 3.160(12) 1_555 2_556
O22 C17 1.249(6) 1_555 1_555
O22 N23 2.222(6) 1_555 1_555
O22 C14 2.362(5) 1_555 1_555
O22 O41 2.622(5) 1_555 1_555
O22 C16 2.881(5) 1_555 1_555
N23 H28 0.860(5) 1_555 1_555
N23 H27 0.889(8) 1_555 1_555
N23 C17 1.337(4) 1_555 1_555
N23 O22 2.222(6) 1_555 1_555
N23 C14 2.403(3) 1_555 1_555
N23 C15 2.824(4) 1_555 1_555
N23 O40 2.905(4) 1_555 1_555
N23 O6 2.998(7) 1_555 1_555
N23 N3 3.095(5) 1_555 1_555
N24 C18 1.347(6) 1_555 1_555
N24 C20 1.371(6) 1_555 1_555
N24 C15 2.370(6) 1_555 1_555
N24 C16 2.373(6) 1_555 1_555
N24 O5 2.536(5) 1_555 2_666
N24 C14 2.769(5) 1_555 1_555
N24 O6 3.117(7) 1_555 2_666
H25 C18 0.979(8) 1_555 1_555
H25 H19 2.380(9) 1_555 1_555
H25 H25 2.527(13) 1_555 2_666
H25 H19 2.865(10) 1_555 2_666
H25 H10 2.884(9) 1_555 2_666
H25 H27 3.056(8) 1_555 1_655
H26 C20 0.989(8) 1_555 1_555
H26 H21 2.285(9) 1_555 1_555
H26 H10 2.653(11) 1_555 2_666
H26 H44 2.730(9) 1_555 2_556
H26 H21 2.798(10) 1_555 2_656
H27 N23 0.889(8) 1_555 1_555
H27 H28 1.524(9) 1_555 1_555
H27 H19 2.056(7) 1_555 1_555
H27 H25 3.056(8) 1_555 1_455
H28 N23 0.860(5) 1_555 1_555
H28 H27 1.524(9) 1_555 1_555
H28 H44 2.510(14) 1_555 1_555
H28 H31 2.857(11) 1_555 1_655
C29 H33 0.936(10) 1_555 1_555
C29 H31 0.964(10) 1_555 1_555
C29 C30 1.483(5) 1_555 1_555
C29 C32 1.530(5) 1_555 1_555
C29 C37 2.341(5) 1_555 1_555
C29 C34 2.422(5) 1_555 1_555
C29 O40 2.925(5) 1_555 1_555
C29 O43 2.993(5) 1_555 1_555
C30 H36 0.997(9) 1_555 1_555
C30 H35 0.998(10) 1_555 1_555
C30 C34 1.451(4) 1_555 1_555
C30 C29 1.483(5) 1_555 1_555
C30 C32 2.409(5) 1_555 1_555
C30 O41 2.432(3) 1_555 1_555
C30 O40 2.501(6) 1_555 1_555
H31 C29 0.964(10) 1_555 1_555
H31 H33 1.495(13) 1_555 1_555
H31 H36 2.287(13) 1_555 1_555
H31 H39 2.620(13) 1_555 1_555
H31 H44 2.728(10) 1_555 1_455
H31 H35 2.837(14) 1_555 1_555
H31 H28 2.857(11) 1_555 1_455
H31 H38 2.983(13) 1_555 1_555
H31 H39 3.144(13) 1_555 1_455
C32 H39 0.988(10) 1_555 1_555
C32 H38 1.026(10) 1_555 1_555
C32 C37 1.374(4) 1_555 1_555
C32 C29 1.530(5) 1_555 1_555
C32 O43 2.338(3) 1_555 1_555
C32 C30 2.409(5) 1_555 1_555
C32 O42 2.453(6) 1_555 1_555
C32 C34 2.946(3) 1_555 1_555
C32 O40 3.124(4) 1_555 1_555
H33 C29 0.936(10) 1_555 1_555
H33 H31 1.495(13) 1_555 1_555
H33 H38 2.250(13) 1_555 1_555
H33 H36 2.404(13) 1_555 1_555
H33 H35 2.464(13) 1_555 1_555
H33 H39 2.775(13) 1_555 1_555
H33 H38 3.007(14) 1_555 2_357
H33 H39 3.034(13) 1_555 1_455
H33 H33 3.06(2) 1_555 2_357
H33 H35 3.115(13) 1_555 1_455
C34 O40 1.250(7) 1_555 1_555
C34 O41 1.411(4) 1_555 1_555
C34 C30 1.451(4) 1_555 1_555
C34 C29 2.422(5) 1_555 1_555
C34 C32 2.946(3) 1_555 1_555
H35 C30 0.998(10) 1_555 1_555
H35 H36 1.598(13) 1_555 1_555
H35 H38 2.403(12) 1_555 1_555
H35 H33 2.464(13) 1_555 1_555
H35 H38 2.514(13) 1_555 2_457
H35 H45 2.686(12) 1_555 2_357
H35 H39 2.795(14) 1_555 1_555
H35 H31 2.837(14) 1_555 1_555
H35 H9 3.069(12) 1_555 1_545
H35 H33 3.115(13) 1_555 1_655
H36 C30 0.997(9) 1_555 1_555
H36 H35 1.598(13) 1_555 1_555
H36 H31 2.287(13) 1_555 1_555
H36 H33 2.404(13) 1_555 1_555
H36 H44 2.766(11) 1_555 1_455
H36 H45 2.853(12) 1_555 2_357
C37 O42 1.236(6) 1_555 1_555
C37 C32 1.374(4) 1_555 1_555
C37 O43 1.499(3) 1_555 1_555
C37 C29 2.341(5) 1_555 1_555
H38 C32 1.026(10) 1_555 1_555
H38 H39 1.618(14) 1_555 1_555
H38 H33 2.250(13) 1_555 1_555
H38 H35 2.403(12) 1_555 1_555
H38 H35 2.514(13) 1_555 2_457
H38 H38 2.925(19) 1_555 2_457
H38 H31 2.983(13) 1_555 1_555
H38 H33 3.007(14) 1_555 2_357
H38 H45 3.147(10) 1_555 1_655
H39 C32 0.988(10) 1_555 1_555
H39 H38 1.618(14) 1_555 1_555
H39 H11 2.604(13) 1_555 1_555
H39 H31 2.620(13) 1_555 1_555
H39 H33 2.775(13) 1_555 1_555
H39 H35 2.795(14) 1_555 1_555
H39 H33 3.034(13) 1_555 1_655
H39 H31 3.144(13) 1_555 1_655
O40 C34 1.250(7) 1_555 1_555
O40 O41 2.156(7) 1_555 1_555
O40 C30 2.501(6) 1_555 1_555
O40 N23 2.905(4) 1_555 1_555
O40 C29 2.925(5) 1_555 1_555
O40 C32 3.124(4) 1_555 1_555
O41 H44 0.985(7) 1_555 1_555
O41 C34 1.411(4) 1_555 1_555
O41 O40 2.156(7) 1_555 1_555
O41 C30 2.432(3) 1_555 1_555
O41 O22 2.622(5) 1_555 1_555
O42 C37 1.236(6) 1_555 1_555
O42 O43 2.258(6) 1_555 1_555
O42 C32 2.453(6) 1_555 1_555
O43 H45 0.978(6) 1_555 1_555
O43 C37 1.499(3) 1_555 1_555
O43 O42 2.258(6) 1_555 1_555
O43 C32 2.338(3) 1_555 1_555
O43 N8 2.826(5) 1_555 2_367
O43 C29 2.993(5) 1_555 1_555
H44 O41 0.985(7) 1_555 1_555
H44 H28 2.510(14) 1_555 1_555
H44 H31 2.728(10) 1_555 1_655
H44 H26 2.730(9) 1_555 2_556
H44 H36 2.766(11) 1_555 1_655
H44 H21 2.947(7) 1_555 2_556
H45 O43 0.978(6) 1_555 1_555
H45 H35 2.686(12) 1_555 2_357
H45 H13 2.724(13) 1_555 2_367
H45 H36 2.853(12) 1_555 2_357
H45 H9 2.871(6) 1_555 2_367
H45 H38 3.147(10) 1_555 1_455
